data_4126915
loop_
_publ_author_name
'Zhang, Guanyun'
'Li, Wenyun'
'Liu, Caiyun'
'Jia, Jiong'
'Tung, Chen-Ho'
'Wang, Yifeng'

_publ_section_title
;
 Titanium-Oxide Host Clusters with Exchangeable Guests.
;
_journal_name_full 'Journal of the American Chemical Society'
_journal_paper_doi 10.1021/jacs.7b10565
_journal_year 2017
_chemical_formula_moiety 'Br2 Cs4 O73 S8 Ti12, 5(O)'
_chemical_formula_sum 'Br2 Cs4 O83 S8 Ti12'
_chemical_formula_weight 2850.74
_chemical_name_systematic
;
 ?
;
_space_group_crystal_system triclinic
_space_group_IT_number 2
_space_group_name_Hall '-P 1'
_space_group_name_H-M_alt 'P -1'
_symmetry_space_group_name_Hall '-P 1'
_symmetry_space_group_name_H-M 'P -1'
_audit_creation_date 2017-07-23
_audit_creation_method
;
Olex2 1.2
(compiled 2017.03.28 svn.r3405 for OlexSys, GUI svn.r5337)
;
_cell_angle_alpha 69.897(3)
_cell_angle_beta 72.364(3)
_cell_angle_gamma 67.624(3)
_cell_formula_units_Z 2
_cell_length_a 13.5076(6)
_cell_length_b 16.1427(8)
_cell_length_c 21.3336(10)
_cell_measurement_reflns_used 9951
_cell_measurement_temperature 173
_cell_measurement_theta_max 27.595
_cell_measurement_theta_min 2.493
_cell_volume 3959.3(3)
_computing_cell_refinement 'SAINT V8.30C (?, 2016)'
_computing_data_reduction 'SAINT V8.30C (?, 2016)'
_computing_molecular_graphics 'Olex2 (Dolomanov et al., 2009)'
_computing_publication_material 'Olex2 (Dolomanov et al., 2009)'
_computing_structure_refinement 'ShelXL (Sheldrick, 2015)'
_diffrn_ambient_temperature 173.0
_diffrn_measured_fraction_theta_full 0.997
_diffrn_measured_fraction_theta_max 0.988
_diffrn_measurement_device_type 'CCD area detector'
_diffrn_measurement_method 'phi and omega scans'
_diffrn_radiation_monochromator graphite
_diffrn_radiation_type MoK\a
_diffrn_radiation_wavelength 0.71073
_diffrn_reflns_av_R_equivalents 0.0675
_diffrn_reflns_av_unetI/netI 0.0764
_diffrn_reflns_Laue_measured_fraction_full 0.997
_diffrn_reflns_Laue_measured_fraction_max 0.988
_diffrn_reflns_limit_h_max 17
_diffrn_reflns_limit_h_min -17
_diffrn_reflns_limit_k_max 20
_diffrn_reflns_limit_k_min -21
_diffrn_reflns_limit_l_max 27
_diffrn_reflns_limit_l_min -27
_diffrn_reflns_number 54456
_diffrn_reflns_point_group_measured_fraction_full 0.997
_diffrn_reflns_point_group_measured_fraction_max 0.988
_diffrn_reflns_theta_full 26.000
_diffrn_reflns_theta_max 27.595
_diffrn_reflns_theta_min 2.493
_exptl_absorpt_coefficient_mu 4.303
_exptl_absorpt_correction_type none
_exptl_crystal_colour 'clear colourless'
_exptl_crystal_colour_lustre clear
_exptl_crystal_colour_primary colourless
_exptl_crystal_density_diffrn 2.391
_exptl_crystal_description block
_exptl_crystal_F_000 2692
_refine_diff_density_max 17.997
_refine_diff_density_min -7.383
_refine_diff_density_rms 0.554
_refine_ls_extinction_method none
_refine_ls_goodness_of_fit_ref 1.792
_refine_ls_hydrogen_treatment undef
_refine_ls_matrix_type full
_refine_ls_number_parameters 432
_refine_ls_number_reflns 18143
_refine_ls_number_restraints 4
_refine_ls_restrained_S_all 1.795
_refine_ls_R_factor_all 0.1759
_refine_ls_R_factor_gt 0.1497
_refine_ls_shift/su_max 0.000
_refine_ls_shift/su_mean 0.000
_refine_ls_structure_factor_coef Fsqd
_refine_ls_weighting_details 'w=1/[\s^2^(Fo^2^)+(0.2000P)^2^] where P=(Fo^2^+2Fc^2^)/3'
_refine_ls_weighting_scheme calc
_refine_ls_wR_factor_gt 0.4247
_refine_ls_wR_factor_ref 0.4491
_reflns_Friedel_coverage 0.000
_reflns_number_gt 13359
_reflns_number_total 18143
_reflns_threshold_expression 'I > 2\s(I)'
_cod_data_source_file ja7b10565_si_012.cif
_cod_data_source_block p-1_sqd
_cod_database_code 4126915
_shelxl_version_number 2013-4
_shelx_space_group_comment
;
The symmetry employed for this shelxl refinement is uniquely defined
by the following loop, which should always be used as a source of
symmetry information in preference to the above space-group names.
They are only intended as comments.
;
_olex2_refinement_description
;
1. Uiso/Uaniso restraints and constraints
S3 \\sim O2BA \\sim O17 \\sim O23 \\sim O24: within 1.7A with sigma of 0.01 and
sigma for terminal atoms of 0.02
2. Others
 Fixed Sof: Cs3(0.8) Cs4(0.2) Br2(0.4) Br3(0.4) Br4(0.2)
;
_olex2_submission_special_instructions 'No special instructions were received'
_platon_squeeze_void_probe_radius 1.20

loop_
_space_group_symop_operation_xyz
'x, y, z'
'-x, -y, -z'

loop_
_atom_site_label
_atom_site_type_symbol
_atom_site_fract_x
_atom_site_fract_y
_atom_site_fract_z
_atom_site_U_iso_or_equiv
_atom_site_adp_type
_atom_site_occupancy
_atom_site_site_symmetry_order
_atom_site_calc_flag
_atom_site_refinement_flags_posn
_atom_site_refinement_flags_adp
_atom_site_refinement_flags_occupancy
_atom_site_disorder_assembly
_atom_site_disorder_group
Cs1 Cs 0.0000 0.5000 0.5000 0.0120(3) Uiso 1 2 d S T P . .
Cs2 Cs 0.11641(12) 0.72599(11) 0.33975(7) 0.0451(4) Uiso 1 1 d . . . . .
Cs3 Cs -0.41041(15) 0.91501(13) 0.18340(9) 0.0447(5) Uiso 0.8 1 d . . . . .
Cs4 Cs -0.4167(6) 0.9571(5) 0.2950(3) 0.0381(14) Uiso 0.2 1 d . . . A .
Cs5 Cs 0.12393(14) 0.59363(10) 0.05688(8) 0.0497(4) Uani 1 1 d . . . . .
Cs6 Cs 0.5000 1.0000 0.0000 0.0147(3) Uiso 1 2 d S T P . .
Ti1 Ti -0.0669(2) 0.30945(17) 0.45807(12) 0.0080(5) Uiso 1 1 d . . . A 1
Ti2 Ti 0.0315(2) 0.48075(17) 0.31592(12) 0.0072(5) Uiso 1 1 d . . . A 1
Ti3 Ti -0.1952(2) 0.65456(18) 0.36853(12) 0.0093(5) Uiso 1 1 d . . . A 1
Ti4 Ti -0.1754(2) 0.76377(17) 0.48276(12) 0.0082(5) Uiso 1 1 d . . . A 1
Ti5 Ti 0.2783(2) 0.40404(17) 0.37652(12) 0.0074(5) Uiso 1 1 d . . . A 1
Ti6 Ti 0.2956(2) 0.50929(17) 0.48716(12) 0.0084(5) Uiso 1 1 d . . . A 1
Ti7 Ti 0.52380(19) 0.73905(17) 0.09879(12) 0.0062(5) Uiso 1 1 d . . . B 1
Ti8 Ti 0.29387(19) 0.90287(17) 0.16426(12) 0.0059(5) Uiso 1 1 d . . . B 1
Ti9 Ti 0.2083(2) 0.98996(17) 0.00197(12) 0.0068(5) Uiso 1 1 d . . . B 1
Ti10 Ti 0.2268(2) 1.20763(17) -0.02022(12) 0.0076(5) Uiso 1 1 d . . . B 1
Ti11 Ti 0.3079(2) 1.12668(17) 0.14290(12) 0.0073(5) Uiso 1 1 d . . . B 1
Ti12 Ti 0.5573(2) 1.17864(18) 0.06473(12) 0.0084(5) Uiso 1 1 d . . . B 1
S1 S -0.2002(3) 0.5371(3) 0.26643(18) 0.0125(7) Uiso 1 1 d . . . A 1
S2 S 0.1550(3) 0.1517(3) 0.40158(18) 0.0127(7) Uiso 1 1 d . . . A 1
S3 S -0.1238(4) 0.8058(3) 0.2358(2) 0.0304(10) Uiso 1 1 d . U . A 1
S4 S 0.4987(3) 0.3274(2) 0.44606(17) 0.0108(7) Uiso 1 1 d . . . A 1
S5 S 0.3663(3) 0.8260(3) 0.31557(18) 0.0123(7) Uiso 1 1 d . . . B 1
S6 S 0.2816(3) 0.6989(2) 0.16196(16) 0.0085(7) Uiso 1 1 d . . . B 1
S7 S -0.0009(3) 1.1505(2) 0.06648(17) 0.0100(7) Uiso 1 1 d . . . B 1
S8 S 0.3265(3) 1.3365(3) 0.11293(17) 0.0117(7) Uiso 1 1 d . . . B 1
O1 O 0.1764(9) 0.0567(8) 0.3993(6) 0.019(2) Uiso 1 1 d . . . A 1
O2 O 0.2059(9) 0.2042(7) 0.3355(5) 0.015(2) Uiso 1 1 d . . . A 1
O2BA O -0.1427(19) 0.8786(16) 0.2687(12) 0.081(5) Uiso 1 1 d . U . A 1
O3 O 0.0372(9) 0.1990(8) 0.4143(6) 0.020(2) Uiso 1 1 d . . . A 1
O4 O -0.1694(10) 0.3073(8) 0.3956(6) 0.023(3) Uiso 1 1 d . . . A 1
O6 O -0.0210(8) 0.3950(7) 0.3839(5) 0.011(2) Uiso 1 1 d . . . A 1
O7 O 0.1169(9) 0.3827(7) 0.2575(5) 0.015(2) Uiso 1 1 d . . . A 1
O8 O 0.1584(8) 0.4649(7) 0.3392(5) 0.012(2) Uiso 1 1 d . . . A 1
O9 O 0.0857(9) 0.5705(8) 0.2214(5) 0.017(2) Uiso 1 1 d . . . A 1
O10 O -0.0820(8) 0.5052(7) 0.2570(5) 0.013(2) Uiso 1 1 d . . . A 1
O11 O -0.0566(8) 0.5836(7) 0.3462(5) 0.011(2) Uiso 1 1 d . . . A 1
O12 O -0.2311(9) 0.5892(8) 0.2001(6) 0.020(2) Uiso 1 1 d . . . A 1
O13 O -0.2399(13) 0.4521(11) 0.2904(8) 0.042(4) Uiso 1 1 d . . . A 1
O14 O -0.2513(11) 0.5844(10) 0.3192(7) 0.033(3) Uiso 1 1 d . . . A 1
O15 O -0.2411(8) 0.5736(7) 0.4466(5) 0.014(2) Uiso 1 1 d . . . A 1
O16 O -0.3665(10) 0.7347(8) 0.3741(6) 0.023(3) Uiso 1 1 d . . . A 1
O17 O -0.1945(11) 0.7491(10) 0.2771(7) 0.034(3) Uiso 1 1 d . U . A 1
O18 O -0.3435(11) 0.8451(9) 0.4792(6) 0.029(3) Uiso 1 1 d . . . A 1
O19 O -0.1665(9) 0.7226(8) 0.4097(5) 0.017(2) Uiso 1 1 d . . . A 1
O20 O -0.2031(9) 0.8507(8) 0.5430(6) 0.019(2) Uiso 1 1 d . . . A 1
O21 O -0.1482(11) 0.8832(9) 0.4045(7) 0.031(3) Uiso 1 1 d . . . A 1
O22 O -0.0316(8) 0.7190(7) 0.4885(5) 0.012(2) Uiso 1 1 d . . . A 1
O23 O -0.0139(18) 0.7567(16) 0.2271(11) 0.078(5) Uiso 1 1 d . U . A 1
O24 O -0.1638(16) 0.8521(14) 0.1715(10) 0.067(5) Uiso 1 1 d . U . A 1
O25 O -0.2049(17) 1.0710(14) 0.2036(10) 0.069(5) Uiso 1 1 d . . . . .
O26 O 0.2252(9) 0.3236(8) 0.4509(6) 0.020(2) Uiso 1 1 d . . . A 1
O27 O 0.2657(8) 0.4928(7) 0.4156(5) 0.012(2) Uiso 1 1 d . . . A 1
O28 O 0.1820(8) 0.6173(7) 0.4962(5) 0.012(2) Uiso 1 1 d . . . A 1
O29 O 0.3966(11) 0.5930(9) 0.4232(7) 0.033(3) Uiso 1 1 d . . . A 1
O31 O 0.4399(9) 0.3364(8) 0.3947(5) 0.017(2) Uiso 1 1 d . . . A 1
O32 O 0.4534(9) 0.4126(7) 0.4705(5) 0.016(2) Uiso 1 1 d . . . A 1
O33 O 0.3676(9) 0.5160(8) 0.5620(6) 0.021(2) Uiso 1 1 d . . . A 1
O34 O 0.4866(9) 0.2478(8) 0.5031(5) 0.019(2) Uiso 1 1 d . . . A 1
O35 O 0.6139(11) 0.3164(9) 0.4136(7) 0.031(3) Uiso 1 1 d . . . A 1
O37 O 0.3382(10) 0.2998(9) 0.3230(6) 0.025(3) Uiso 1 1 d . . . A 1
O38 O 0.3747(8) 0.4643(7) 0.2850(5) 0.013(2) Uiso 1 1 d . . . A 1
O40 O 0.3200(9) 0.7754(8) 0.3819(6) 0.020(2) Uiso 1 1 d . . . B 1
O41 O 0.2508(9) 0.6279(8) 0.2215(5) 0.017(2) Uiso 1 1 d . . . B 1
O42 O 0.2978(9) 0.8422(7) 0.2659(5) 0.014(2) Uiso 1 1 d . . . B 1
O43 O 0.1242(9) 0.9536(8) 0.2100(5) 0.017(2) Uiso 1 1 d . . . B 1
O44 O 0.2415(9) 0.7870(8) 0.1801(6) 0.021(2) Uiso 1 1 d . . . B 1
O45 O 0.2355(9) 0.7064(8) 0.1052(6) 0.020(2) Uiso 1 1 d . . . B 1
O46 O 0.4029(8) 0.6711(7) 0.1423(5) 0.012(2) Uiso 1 1 d . . . B 1
O47 O 0.6106(9) 0.6058(7) 0.0832(5) 0.015(2) Uiso 1 1 d . . . B 1
O48 O 0.4915(8) 0.7798(7) 0.0155(5) 0.011(2) Uiso 1 1 d . . . B 1
O49 O 0.6510(8) 0.7689(7) 0.0761(5) 0.011(2) Uiso 1 1 d . . . B 1
O51 O 0.4338(8) 0.8356(7) 0.1339(5) 0.0082(19) Uiso 1 1 d . . . B 1
O52 O 0.4767(9) 0.7702(8) 0.2949(6) 0.020(2) Uiso 1 1 d . . . B 1
O53 O 0.3659(10) 0.9150(9) 0.3197(6) 0.027(3) Uiso 1 1 d . . . B 1
O54 O 0.5602(9) 0.6683(7) 0.2009(5) 0.015(2) Uiso 1 1 d . . . B 1
O55 O 0.3224(9) 1.0946(7) 0.2478(5) 0.015(2) Uiso 1 1 d . . . B 1
O56 O 0.1377(9) 1.1609(8) 0.1860(6) 0.022(2) Uiso 1 1 d . . . B 1
O57 O 0.3235(8) 1.0030(7) 0.1635(5) 0.010(2) Uiso 1 1 d . . . B 1
O58 O 0.2520(8) 0.9534(7) 0.0803(5) 0.013(2) Uiso 1 1 d . . . B 1
O59 O 0.1294(8) 0.8845(7) 0.0397(5) 0.014(2) Uiso 1 1 d . . . B 1
O60 O 0.1219(9) 1.0175(8) -0.0760(5) 0.017(2) Uiso 1 1 d . . . B 1
O61 O 0.0510(9) 1.0628(8) 0.0435(5) 0.016(2) Uiso 1 1 d . . . B 1
O62 O -0.1086(10) 1.1942(9) 0.0499(6) 0.026(3) Uiso 1 1 d . . . B 1
O63 O -0.0058(10) 1.1251(9) 0.1401(6) 0.026(3) Uiso 1 1 d . . . B 1
O64 O 0.0646(9) 1.2133(7) 0.0316(5) 0.016(2) Uiso 1 1 d . . . B 1
O65 O 0.2428(8) 1.0991(7) -0.0363(5) 0.013(2) Uiso 1 1 d . . . B 1
O66 O 0.2740(9) 1.1633(8) 0.0603(5) 0.017(2) Uiso 1 1 d . . . B 1
O67 O 0.1420(9) 1.2841(8) -0.1047(6) 0.019(2) Uiso 1 1 d . . . B 1
O68 O 0.1656(9) 1.3407(8) -0.0027(5) 0.018(2) Uiso 1 1 d . . . B 1
O69 O 0.4576(8) 1.1125(7) 0.1151(5) 0.012(2) Uiso 1 1 d . . . B 1
O70 O 0.2758(9) 1.2612(7) 0.1494(5) 0.016(2) Uiso 1 1 d . . . B 1
O71 O 0.2920(9) 1.3995(8) 0.1559(6) 0.021(2) Uiso 1 1 d . . . B 1
O72 O 0.2880(9) 1.3866(8) 0.0487(5) 0.018(2) Uiso 1 1 d . . . B 1
O73 O 0.4466(9) 1.2957(8) 0.0994(5) 0.018(2) Uiso 1 1 d . . . B 1
O74 O 0.6727(8) 1.0805(7) 0.0482(5) 0.013(2) Uiso 1 1 d . . . B 1
O75 O 0.6067(10) 1.1603(8) 0.1562(6) 0.022(2) Uiso 1 1 d . . . B 1
O76 O 0.6513(9) 1.2688(8) 0.0238(6) 0.020(2) Uiso 1 1 d . . . B 1
O78 O 0.1287(10) 0.8040(9) 0.4776(6) 0.028(3) Uiso 1 1 d . . . C 1
Br2 Br 0.2966(13) 0.9080(11) 0.4918(8) 0.138(5) Uiso 0.4 1 d . . . . .
Br3 Br 0.3772(12) 0.9358(10) 0.4525(8) 0.129(4) Uiso 0.4 1 d . . . D 1
Br4 Br 0.516(4) 1.055(4) 0.405(3) 0.23(2) Uiso 0.2 1 d . . . . .
Br1 Br -0.0541(4) 1.4498(3) 0.0794(3) 0.1090(14) Uiso 1 1 d . . . . .
O36 O 0.5185(13) 0.2987(12) 0.2213(8) 0.049(4) Uiso 1 1 d . . . . .
O39 O 0.0797(17) 0.9770(15) 0.3386(10) 0.070(5) Uiso 1 1 d . . . E 1
O77 O 0.4536(13) 1.4865(12) 0.1207(8) 0.049(4) Uiso 1 1 d . . . . .
O5 O -0.050(2) 0.285(2) 0.2610(15) 0.112(9) Uiso 1 1 d . . . . .
O30 O 0.5209(12) 0.5209(11) 0.3066(8) 0.041(3) Uiso 1 1 d . . . . .

loop_
_atom_site_aniso_label
_atom_site_aniso_U_11
_atom_site_aniso_U_22
_atom_site_aniso_U_33
_atom_site_aniso_U_23
_atom_site_aniso_U_13
_atom_site_aniso_U_12
Cs5 0.0566(10) 0.0334(8) 0.0617(10) -0.0121(7) -0.0275(8) -0.0048(7)

loop_
_atom_type_symbol
_atom_type_description
_atom_type_scat_dispersion_real
_atom_type_scat_dispersion_imag
_atom_type_scat_source
Br Br -0.2901 2.4595 'International Tables Vol C Tables 4.2.6.8 and 6.1.1.4'
Cs Cs -0.3680 2.1192 'International Tables Vol C Tables 4.2.6.8 and 6.1.1.4'
O O 0.0106 0.0060 'International Tables Vol C Tables 4.2.6.8 and 6.1.1.4'
S S 0.1246 0.1234 'International Tables Vol C Tables 4.2.6.8 and 6.1.1.4'
Ti Ti 0.2776 0.4457 'International Tables Vol C Tables 4.2.6.8 and 6.1.1.4'

loop_
_geom_angle_atom_site_label_1
_geom_angle_atom_site_label_2
_geom_angle_atom_site_label_3
_geom_angle
_geom_angle_site_symmetry_1
_geom_angle_site_symmetry_3
O8 Cs1 O8 180.0 . 2_566
O11 Cs1 O8 132.0(2) 2_566 .
O11 Cs1 O8 132.0(2) . 2_566
O11 Cs1 O8 48.0(2) . .
O11 Cs1 O8 48.0(2) 2_566 2_566
O11 Cs1 O11 180.0 . 2_566
O11 Cs1 O15 48.6(2) . .
O11 Cs1 O15 131.4(2) . 2_566
O11 Cs1 O15 48.6(2) 2_566 2_566
O11 Cs1 O15 131.4(2) 2_566 .
O11 Cs1 O22 84.6(2) . .
O11 Cs1 O22 84.6(2) 2_566 2_566
O11 Cs1 O22 95.4(2) . 2_566
O11 Cs1 O22 95.4(2) 2_566 .
O11 Cs1 O26 92.0(3) . .
O11 Cs1 O26 88.0(3) . 2_566
O11 Cs1 O26 92.0(3) 2_566 2_566
O11 Cs1 O26 88.0(3) 2_566 .
O11 Cs1 O27 95.2(2) 2_566 .
O11 Cs1 O27 84.8(2) . .
O11 Cs1 O27 95.2(2) . 2_566
O11 Cs1 O27 84.8(2) 2_566 2_566
O15 Cs1 O8 92.8(2) 2_566 2_566
O15 Cs1 O8 87.2(2) 2_566 .
O15 Cs1 O8 87.2(2) . 2_566
O15 Cs1 O8 92.8(2) . .
O15 Cs1 O15 180.00(14) 2_566 .
O15 Cs1 O26 56.6(3) . 2_566
O15 Cs1 O26 123.4(3) . .
O15 Cs1 O26 56.6(3) 2_566 .
O15 Cs1 O26 123.4(3) 2_566 2_566
O15 Cs1 O27 133.4(2) 2_566 2_566
O15 Cs1 O27 46.6(2) 2_566 .
O15 Cs1 O27 46.6(2) . 2_566
O15 Cs1 O27 133.4(2) . .
O22 Cs1 O8 104.4(2) . .
O22 Cs1 O8 104.4(2) 2_566 2_566
O22 Cs1 O8 75.6(2) . 2_566
O22 Cs1 O8 75.6(2) 2_566 .
O22 Cs1 O15 91.0(2) . 2_566
O22 Cs1 O15 89.0(2) . .
O22 Cs1 O15 89.0(2) 2_566 2_566
O22 Cs1 O15 91.0(2) 2_566 .
O22 Cs1 O22 180.00(5) . 2_566
O22 Cs1 O26 48.2(3) 2_566 .
O22 Cs1 O26 131.8(3) . .
O22 Cs1 O26 131.8(3) 2_566 2_566
O22 Cs1 O26 48.2(3) . 2_566
O22 Cs1 O27 84.3(2) 2_566 2_566
O22 Cs1 O27 95.7(2) 2_566 .
O22 Cs1 O27 84.3(2) . .
O22 Cs1 O27 95.7(2) . 2_566
O26 Cs1 O8 133.4(2) . 2_566
O26 Cs1 O8 46.6(2) 2_566 2_566
O26 Cs1 O8 46.6(2) . .
O26 Cs1 O8 133.4(2) 2_566 .
O26 Cs1 O26 180.0 2_566 .
O26 Cs1 O27 132.5(3) 2_566 .
O26 Cs1 O27 132.5(3) . 2_566
O26 Cs1 O27 47.5(3) . .
O26 Cs1 O27 47.5(3) 2_566 2_566
O27 Cs1 O8 45.5(2) . .
O27 Cs1 O8 134.5(2) 2_566 .
O27 Cs1 O8 45.5(2) 2_566 2_566
O27 Cs1 O8 134.5(2) . 2_566
O27 Cs1 O27 180.0 . 2_566
O19 Cs2 O21 42.3(3) . .
O19 Cs2 O43 110.6(2) . .
O21 Cs2 O43 79.3(3) . .
O22 Cs2 O19 47.6(2) . .
O22 Cs2 O21 47.8(3) . .
O22 Cs2 O23 113.5(4) . .
O22 Cs2 O27 84.5(2) . .
O22 Cs2 O28 49.1(2) . .
O22 Cs2 O40 92.7(3) . .
O22 Cs2 O42 125.8(3) . .
O22 Cs2 O43 121.6(3) . .
O22 Cs2 O44 166.3(3) . .
O22 Cs2 O78 49.6(3) . .
O23 Cs2 O19 66.3(4) . .
O23 Cs2 O21 80.9(5) . .
O23 Cs2 O27 117.8(4) . .
O23 Cs2 O28 151.1(4) . .
O23 Cs2 O40 147.7(4) . .
O23 Cs2 O42 107.2(4) . .
O23 Cs2 O43 72.0(4) . .
O23 Cs2 O44 64.4(4) . .
O23 Cs2 O78 147.2(5) . .
O27 Cs2 O19 101.3(2) . .
O27 Cs2 O21 131.3(3) . .
O27 Cs2 O43 147.5(2) . .
O27 Cs2 O78 90.6(3) . .
O28 Cs2 O19 90.9(2) . .
O28 Cs2 O21 94.2(3) . .
O28 Cs2 O27 46.8(2) . .
O28 Cs2 O40 61.0(2) . .
O28 Cs2 O43 135.4(2) . .
O28 Cs2 O78 45.4(3) . .
O40 Cs2 O19 138.8(3) . .
O40 Cs2 O21 106.1(3) . .
O40 Cs2 O27 81.7(2) . .
O40 Cs2 O43 78.4(2) . .
O40 Cs2 O78 45.0(3) . .
O41 Cs2 O19 117.6(3) . .
O41 Cs2 O21 145.0(3) . .
O41 Cs2 O22 149.7(3) . .
O41 Cs2 O23 64.2(5) . .
O41 Cs2 O27 72.2(3) . .
O41 Cs2 O28 117.3(3) . .
O41 Cs2 O40 102.5(3) . .
O41 Cs2 O42 80.4(3) . .
O41 Cs2 O43 87.4(3) . .
O41 Cs2 O44 43.2(3) . .
O41 Cs2 O78 146.2(3) . .
O42 Cs2 O19 150.6(3) . .
O42 Cs2 O21 109.5(3) . .
O42 Cs2 O27 106.6(2) . .
O42 Cs2 O28 101.3(2) . .
O42 Cs2 O40 40.5(2) . .
O42 Cs2 O43 43.6(2) . .
O42 Cs2 O78 76.9(3) . .
O44 Cs2 O19 129.9(3) . .
O44 Cs2 O21 119.8(3) . .
O44 Cs2 O27 108.6(3) . .
O44 Cs2 O28 138.5(3) . .
O44 Cs2 O40 85.6(3) . .
O44 Cs2 O42 47.7(3) . .
O44 Cs2 O43 44.8(3) . .
O44 Cs2 O78 124.3(3) . .
O78 Cs2 O19 93.8(3) . .
O78 Cs2 O21 67.4(3) . .
O78 Cs2 O43 93.1(3) . .
Cs4 Cs3 S5 75.74(16) . 1_455
Cs4 Cs3 O17 66.8(3) . .
Cs4 Cs3 O24 84.1(4) . .
Cs4 Cs3 O49 156.3(2) . 1_455
Cs4 Cs3 O51 136.0(2) . 1_455
Cs4 Cs3 O52 80.7(3) . 1_455
Cs4 Cs3 O53 58.8(3) . 1_455
Cs4 Cs3 O57 104.2(2) . 1_455
Cs4 Cs3 O65 137.3(2) . 2_575
Cs4 Cs3 O69 94.9(2) . 1_455
Cs4 Cs3 O74 106.2(2) . 1_455
O17 Cs3 S5 93.1(2) . 1_455
O24 Cs3 S5 131.9(4) . 1_455
O24 Cs3 O17 38.9(4) . .
O24 Cs3 O49 84.4(4) . 1_455
O24 Cs3 O51 130.2(4) . 1_455
O24 Cs3 O52 113.0(4) . 1_455
O24 Cs3 O53 134.5(4) . 1_455
O24 Cs3 O57 169.0(4) . 1_455
O24 Cs3 O65 58.9(4) . 2_575
O24 Cs3 O69 123.4(4) . 1_455
O24 Cs3 O74 76.2(4) . 1_455
O49 Cs3 S5 97.09(17) 1_455 1_455
O49 Cs3 O17 91.5(3) 1_455 .
O51 Cs3 S5 60.87(17) 1_455 1_455
O51 Cs3 O17 119.7(3) 1_455 .
O51 Cs3 O49 46.8(2) 1_455 1_455
O51 Cs3 O53 77.4(3) 1_455 1_455
O51 Cs3 O57 47.2(2) 1_455 1_455
O51 Cs3 O74 108.3(2) 1_455 1_455
O52 Cs3 S5 21.6(2) 1_455 1_455
O52 Cs3 O17 75.6(3) 1_455 .
O52 Cs3 O49 84.9(3) 1_455 1_455
O52 Cs3 O51 61.9(3) 1_455 1_455
O52 Cs3 O53 41.5(3) 1_455 1_455
O52 Cs3 O57 76.0(3) 1_455 1_455
O52 Cs3 O65 130.8(3) 1_455 2_575
O52 Cs3 O74 169.4(3) 1_455 1_455
O53 Cs3 S5 22.7(2) 1_455 1_455
O53 Cs3 O17 98.3(3) 1_455 .
O53 Cs3 O49 118.8(3) 1_455 1_455
O57 Cs3 S5 58.33(17) 1_455 1_455
O57 Cs3 O17 151.3(3) 1_455 .
O57 Cs3 O49 90.3(2) 1_455 1_455
O57 Cs3 O53 56.4(3) 1_455 1_455
O65 Cs3 S5 144.5(2) 2_575 1_455
O65 Cs3 O17 91.4(3) 2_575 .
O65 Cs3 O49 47.6(2) 2_575 1_455
O65 Cs3 O51 86.6(2) 2_575 1_455
O65 Cs3 O53 163.9(3) 2_575 1_455
O65 Cs3 O57 110.6(2) 2_575 1_455
O65 Cs3 O74 48.4(3) 2_575 1_455
O69 Cs3 S5 101.7(2) 1_455 1_455
O69 Cs3 O17 153.0(3) 1_455 .
O69 Cs3 O49 108.7(3) 1_455 1_455
O69 Cs3 O51 87.2(2) 1_455 1_455
O69 Cs3 O52 122.6(3) 1_455 1_455
O69 Cs3 O53 87.7(3) 1_455 1_455
O69 Cs3 O57 49.5(2) 1_455 1_455
O69 Cs3 O65 89.5(3) 1_455 2_575
O69 Cs3 O74 49.7(3) 1_455 1_455
O74 Cs3 S5 151.27(19) 1_455 1_455
O74 Cs3 O17 114.3(3) 1_455 .
O74 Cs3 O49 90.9(2) 1_455 1_455
O74 Cs3 O53 135.5(3) 1_455 1_455
O74 Cs3 O57 94.2(2) 1_455 1_455
Cs3 Cs4 S3 71.24(18) . .
Cs3 Cs4 O2BA 90.0(4) . .
Cs3 Cs4 O16 88.1(3) . .
Cs3 Cs4 O17 70.3(3) . .
Cs3 Cs4 O25 91.2(4) . .
Cs3 Cs4 O52 55.7(2) . 1_455
Cs3 Cs4 O53 74.2(3) . 1_455
Cs3 Cs4 O55 74.9(2) . 1_455
Cs3 Cs4 O75 74.5(2) . 1_455
Cs3 Cs4 Br3 125.8(3) . 1_455
Cs3 Cs4 Br4 161.7(10) . 1_455
O2BA Cs4 S3 22.1(4) . .
O2BA Cs4 O17 39.9(5) . .
O2BA Cs4 O25 47.2(5) . .
O2BA Cs4 O52 109.3(5) . 1_455
O2BA Cs4 O55 155.0(5) . 1_455
O2BA Cs4 O75 88.0(5) . 1_455
O2BA Cs4 Br3 130.9(5) . 1_455
O16 Cs4 S3 66.0(2) . .
O16 Cs4 O2BA 77.2(5) . .
O16 Cs4 O17 44.5(3) . .
O16 Cs4 O25 124.4(4) . .
O16 Cs4 O52 47.0(3) . 1_455
O16 Cs4 O55 121.1(3) . 1_455
O16 Cs4 O75 157.2(4) . 1_455
O16 Cs4 Br3 72.4(3) . 1_455
O17 Cs4 S3 22.2(2) . .
O17 Cs4 O25 83.5(4) . .
O17 Cs4 O52 69.6(3) . 1_455
O17 Cs4 O55 142.1(3) . 1_455
O17 Cs4 O75 114.1(3) . 1_455
O17 Cs4 Br3 116.0(4) . 1_455
O25 Cs4 S3 61.4(4) . .
O25 Cs4 O52 142.4(4) . 1_455
O52 Cs4 S3 88.7(2) 1_455 .
O53 Cs4 S3 127.4(3) 1_455 .
O53 Cs4 O2BA 147.8(5) 1_455 .
O53 Cs4 O16 74.5(3) 1_455 .
O53 Cs4 O17 108.0(4) 1_455 .
O53 Cs4 O25 156.4(4) 1_455 .
O53 Cs4 O52 38.7(3) 1_455 1_455
O53 Cs4 O55 46.7(3) 1_455 1_455
O53 Cs4 O75 113.5(3) 1_455 1_455
O53 Cs4 Br3 52.1(3) 1_455 1_455
O55 Cs4 S3 145.1(3) 1_455 .
O55 Cs4 O25 112.2(4) 1_455 .
O55 Cs4 O52 78.7(3) 1_455 1_455
O55 Cs4 O75 69.0(3) 1_455 1_455
O55 Cs4 Br3 73.7(3) 1_455 1_455
O75 Cs4 S3 94.0(3) 1_455 .
O75 Cs4 O25 43.5(4) 1_455 .
O75 Cs4 O52 126.2(3) 1_455 1_455
O75 Cs4 Br3 129.8(4) 1_455 1_455
Br3 Cs4 S3 134.5(3) 1_455 .
Br3 Cs4 O25 141.6(5) 1_455 .
Br3 Cs4 O52 75.6(3) 1_455 1_455
Br4 Cs4 S3 125.2(10) 1_455 .
Br4 Cs4 O2BA 104.7(11) 1_455 .
Br4 Cs4 O16 105.5(10) 1_455 .
Br4 Cs4 O17 127.9(10) 1_455 .
Br4 Cs4 O25 90.9(11) 1_455 .
Br4 Cs4 O52 126.3(11) 1_455 1_455
Br4 Cs4 O53 97.4(11) 1_455 1_455
Br4 Cs4 O55 87.5(10) 1_455 1_455
Br4 Cs4 O75 94.8(10) 1_455 1_455
Br4 Cs4 Br3 50.7(11) 1_455 1_455
S8 Cs5 S7 158.50(9) 1_545 2_575
O9 Cs5 S7 119.0(2) . 2_575
O9 Cs5 S8 79.9(2) . 1_545
O9 Cs5 O45 62.2(3) . .
O9 Cs5 O62 118.2(3) . 2_575
O9 Cs5 O64 116.0(3) . 2_575
O9 Cs5 O67 74.0(3) . 2_575
O9 Cs5 O71 60.3(3) . 1_545
O9 Cs5 Br1 94.2(2) . 1_545
O9 Cs5 Br1 147.7(2) . 2_575
O45 Cs5 S7 83.1(2) . 2_575
O45 Cs5 S8 98.7(2) . 1_545
O45 Cs5 O62 68.5(3) . 2_575
O45 Cs5 O64 98.9(3) . 2_575
O45 Cs5 O67 97.4(3) . 2_575
O45 Cs5 O71 82.3(3) . 1_545
O45 Cs5 Br1 149.4(2) . 2_575
O45 Cs5 Br1 156.2(2) . 1_545
O62 Cs5 S7 19.5(2) 2_575 2_575
O62 Cs5 S8 144.0(2) 2_575 1_545
O62 Cs5 O64 40.1(3) 2_575 2_575
O62 Cs5 O67 77.9(3) 2_575 2_575
O62 Cs5 O71 143.8(3) 2_575 1_545
O62 Cs5 Br1 84.4(2) 2_575 2_575
O62 Cs5 Br1 126.2(2) 2_575 1_545
O64 Cs5 S7 20.54(17) 2_575 2_575
O64 Cs5 S8 160.48(19) 2_575 1_545
O64 Cs5 Br1 88.25(19) 2_575 1_545
O64 Cs5 Br1 65.48(19) 2_575 2_575
O67 Cs5 S7 61.91(19) 2_575 2_575
O67 Cs5 S8 138.14(19) 2_575 1_545
O67 Cs5 O64 46.8(2) 2_575 2_575
O67 Cs5 O71 128.5(3) 2_575 1_545
O67 Cs5 Br1 90.2(2) 2_575 2_575
O67 Cs5 Br1 71.1(2) 2_575 1_545
O71 Cs5 S7 163.2(2) 1_545 2_575
O71 Cs5 S8 21.0(2) 1_545 1_545
O71 Cs5 O64 175.1(3) 1_545 2_575
O71 Cs5 Br1 88.8(2) 1_545 1_545
O71 Cs5 Br1 115.5(2) 1_545 2_575
O72 Cs5 S7 140.8(2) 1_545 2_575
O72 Cs5 S8 20.1(2) 1_545 1_545
O72 Cs5 O9 99.6(3) 1_545 .
O72 Cs5 O45 111.7(3) 1_545 .
O72 Cs5 O62 132.8(3) 1_545 2_575
O72 Cs5 O64 141.1(3) 1_545 2_575
O72 Cs5 O67 143.4(3) 1_545 2_575
O72 Cs5 O71 41.0(3) 1_545 1_545
O72 Cs5 Br1 73.5(2) 1_545 1_545
O72 Cs5 Br1 76.2(2) 1_545 2_575
Br1 Cs5 S7 74.48(10) 2_575 2_575
Br1 Cs5 S7 107.83(10) 1_545 2_575
Br1 Cs5 S8 95.00(10) 2_575 1_545
Br1 Cs5 S8 78.93(10) 1_545 1_545
Br1 Cs5 Br1 53.70(14) 2_575 1_545
O48 Cs6 O48 180.0 . 2_675
O48 Cs6 O58 62.7(2) 2_675 2_675
O48 Cs6 O58 62.7(2) . .
O48 Cs6 O58 117.3(2) 2_675 .
O48 Cs6 O58 117.3(2) . 2_675
O51 Cs6 O48 132.3(2) 2_675 .
O51 Cs6 O48 132.3(2) . 2_675
O51 Cs6 O48 47.7(2) 2_675 2_675
O51 Cs6 O48 47.7(2) . .
O51 Cs6 O51 180.0 . 2_675
O51 Cs6 O58 132.4(2) 2_675 .
O51 Cs6 O58 132.4(2) . 2_675
O51 Cs6 O58 47.6(2) 2_675 2_675
O51 Cs6 O58 47.6(2) . .
O51 Cs6 O65 94.6(2) 2_675 2_675
O51 Cs6 O65 94.6(2) . .
O51 Cs6 O65 85.4(2) . 2_675
O51 Cs6 O65 85.4(2) 2_675 .
O51 Cs6 O66 89.9(2) 2_675 2_675
O51 Cs6 O66 90.1(2) . 2_675
O51 Cs6 O66 90.1(2) 2_675 .
O51 Cs6 O66 89.9(2) . .
O51 Cs6 O69 84.5(2) . .
O51 Cs6 O69 95.4(2) 2_675 .
O51 Cs6 O69 84.6(2) 2_675 2_675
O51 Cs6 O69 95.5(2) . 2_675
O58 Cs6 O58 180.0 . 2_675
O65 Cs6 O48 89.5(2) . 2_675
O65 Cs6 O48 89.5(2) 2_675 .
O65 Cs6 O48 90.5(2) 2_675 2_675
O65 Cs6 O48 90.5(2) . .
O65 Cs6 O58 47.1(2) . .
O65 Cs6 O58 47.1(2) 2_675 2_675
O65 Cs6 O58 132.9(2) . 2_675
O65 Cs6 O58 132.9(2) 2_675 .
O65 Cs6 O65 180.0 . 2_675
O66 Cs6 O48 121.1(2) . .
O66 Cs6 O48 121.1(2) 2_675 2_675
O66 Cs6 O48 58.9(2) 2_675 .
O66 Cs6 O48 58.9(2) . 2_675
O66 Cs6 O58 58.4(3) . .
O66 Cs6 O58 58.4(3) 2_675 2_675
O66 Cs6 O58 121.6(3) 2_675 .
O66 Cs6 O58 121.6(3) . 2_675
O66 Cs6 O65 131.8(3) 2_675 .
O66 Cs6 O65 48.2(3) 2_675 2_675
O66 Cs6 O65 48.2(3) . .
O66 Cs6 O65 131.9(3) . 2_675
O66 Cs6 O66 180.0 . 2_675
O69 Cs6 O48 132.2(2) . .
O69 Cs6 O48 47.8(2) 2_675 .
O69 Cs6 O48 47.8(2) . 2_675
O69 Cs6 O48 132.2(2) 2_675 2_675
O69 Cs6 O58 91.2(2) 2_675 .
O69 Cs6 O58 88.8(2) 2_675 2_675
O69 Cs6 O58 91.2(2) . 2_675
O69 Cs6 O58 88.8(2) . .
O69 Cs6 O65 96.7(2) 2_675 2_675
O69 Cs6 O65 96.7(2) . .
O69 Cs6 O65 83.3(2) . 2_675
O69 Cs6 O65 83.3(2) 2_675 .
O69 Cs6 O66 48.6(3) . .
O69 Cs6 O66 131.4(3) . 2_675
O69 Cs6 O66 48.6(3) 2_675 2_675
O69 Cs6 O66 131.4(3) 2_675 .
O69 Cs6 O69 180.00(18) 2_675 .
Cs1 Ti1 Cs2 68.22(5) . 2_566
O3 Ti1 Cs1 130.6(3) . .
O3 Ti1 Cs2 119.8(3) . 2_566
O3 Ti1 O4 78.5(4) . .
O3 Ti1 O78 77.8(5) . 2_566
O4 Ti1 Cs1 136.7(3) . .
O4 Ti1 Cs2 130.9(3) . 2_566
O6 Ti1 Cs1 64.7(3) . .
O6 Ti1 Cs2 132.9(3) . 2_566
O6 Ti1 O3 91.7(4) . .
O6 Ti1 O4 86.3(4) . .
O6 Ti1 O22 101.2(4) . 2_566
O6 Ti1 O78 163.0(5) . 2_566
O22 Ti1 Cs1 57.0(3) 2_566 .
O22 Ti1 Cs2 50.4(3) 2_566 2_566
O22 Ti1 O3 89.5(5) 2_566 .
O22 Ti1 O4 166.1(5) 2_566 .
O22 Ti1 O78 92.2(5) 2_566 2_566
O28 Ti1 Cs1 65.6(3) 2_566 .
O28 Ti1 Cs2 57.1(3) 2_566 2_566
O28 Ti1 O3 163.0(5) 2_566 .
O28 Ti1 O4 91.8(5) 2_566 .
O28 Ti1 O6 101.6(5) 2_566 .
O28 Ti1 O22 98.0(5) 2_566 2_566
O28 Ti1 O78 86.6(5) 2_566 2_566
O78 Ti1 Cs1 132.2(4) 2_566 .
O78 Ti1 Cs2 64.0(3) 2_566 2_566
O78 Ti1 O4 78.5(4) 2_566 .
O6 Ti2 Cs1 65.3(3) . .
O6 Ti2 O7 90.6(4) . .
O6 Ti2 O8 102.0(4) . .
O6 Ti2 O9 167.8(5) . .
O6 Ti2 O10 92.9(4) . .
O6 Ti2 O11 98.3(5) . .
O7 Ti2 Cs1 138.4(3) . .
O7 Ti2 O9 80.5(4) . .
O8 Ti2 Cs1 64.7(3) . .
O8 Ti2 O7 90.2(4) . .
O8 Ti2 O9 86.4(4) . .
O8 Ti2 O10 161.1(4) . .
O8 Ti2 O11 99.6(5) . .
O9 Ti2 Cs1 126.8(3) . .
O10 Ti2 Cs1 133.2(3) . .
O10 Ti2 O7 78.1(4) . .
O10 Ti2 O9 77.2(4) . .
O11 Ti2 Cs1 56.6(3) . .
O11 Ti2 O7 165.0(4) . .
O11 Ti2 O9 88.9(4) . .
O11 Ti2 O10 89.4(4) . .
Cs1 Ti3 Cs2 62.55(4) . .
O11 Ti3 Cs1 55.5(3) . .
O11 Ti3 Cs2 53.3(3) . .
O11 Ti3 O14 89.8(5) . .
O11 Ti3 O15 99.1(5) . .
O11 Ti3 O16 166.4(5) . .
O11 Ti3 O17 94.8(5) . .
O11 Ti3 O19 97.3(5) . .
O14 Ti3 Cs1 118.7(4) . .
O14 Ti3 Cs2 136.4(4) . .
O15 Ti3 Cs1 59.5(3) . .
O15 Ti3 Cs2 121.0(3) . .
O15 Ti3 O14 83.2(5) . .
O15 Ti3 O16 85.9(5) . .
O15 Ti3 O17 160.5(5) . .
O16 Ti3 Cs1 136.4(3) . .
O16 Ti3 Cs2 134.0(3) . .
O16 Ti3 O14 78.2(5) . .
O17 Ti3 Cs1 140.0(4) . .
O17 Ti3 Cs2 78.4(4) . .
O17 Ti3 O14 83.3(5) . .
O17 Ti3 O16 77.6(5) . .
O19 Ti3 Cs1 67.0(3) . .
O19 Ti3 Cs2 49.3(4) . .
O19 Ti3 O14 172.8(5) . .
O19 Ti3 O15 96.9(5) . .
O19 Ti3 O16 94.6(5) . .
O19 Ti3 O17 94.8(5) . .
Cs1 Ti4 Cs2 66.75(5) . .
O18 Ti4 Cs1 136.3(4) . .
O18 Ti4 Cs2 135.2(3) . .
O19 Ti4 Cs1 67.2(3) . .
O19 Ti4 Cs2 61.7(3) . .
O19 Ti4 O18 90.1(5) . .
O19 Ti4 O20 161.6(5) . .
O19 Ti4 O21 83.1(5) . .
O20 Ti4 Cs1 130.6(3) . .
O20 Ti4 Cs2 116.9(3) . .
O20 Ti4 O18 78.9(5) . .
O20 Ti4 O21 80.7(5) . .
O21 Ti4 Cs1 128.5(4) . .
O21 Ti4 Cs2 62.2(4) . .
O21 Ti4 O18 81.6(5) . .
O22 Ti4 Cs1 56.7(3) . .
O22 Ti4 Cs2 46.1(3) . .
O22 Ti4 O18 166.8(5) . .
O22 Ti4 O19 99.5(5) . .
O22 Ti4 O20 89.4(5) . .
O22 Ti4 O21 90.5(5) . .
O26 Ti4 Cs1 61.0(4) 2_566 .
O26 Ti4 Cs2 127.7(4) 2_566 .
O26 Ti4 O18 87.5(5) 2_566 .
O26 Ti4 O19 97.6(5) 2_566 .
O26 Ti4 O20 96.6(5) 2_566 .
O26 Ti4 O21 169.1(5) 2_566 .
O26 Ti4 O22 100.1(5) 2_566 .
O8 Ti5 Cs1 63.2(3) . .
O8 Ti5 O26 99.8(5) . .
O8 Ti5 O27 97.1(5) . .
O8 Ti5 O31 165.7(5) . .
O8 Ti5 O37 94.1(5) . .
O8 Ti5 O38 89.9(4) . .
O26 Ti5 Cs1 60.3(4) . .
O26 Ti5 O27 100.0(5) . .
O26 Ti5 O31 91.7(5) . .
O26 Ti5 O37 88.8(5) . .
O26 Ti5 O38 164.3(5) . .
O27 Ti5 Cs1 60.6(3) . .
O27 Ti5 O31 89.1(4) . .
O27 Ti5 O37 164.3(5) . .
O27 Ti5 O38 90.9(4) . .
O31 Ti5 Cs1 130.6(3) . .
O31 Ti5 O38 77.1(4) . .
O37 Ti5 Cs1 134.8(3) . .
O37 Ti5 O31 77.6(5) . .
O37 Ti5 O38 78.2(4) . .
O38 Ti5 Cs1 135.3(3) . .
Cs1 Ti6 Cs2 65.19(4) . .
O15 Ti6 Cs1 59.0(3) 2_566 .
O15 Ti6 Cs2 124.0(3) 2_566 .
O15 Ti6 O27 98.6(5) 2_566 .
O15 Ti6 O28 100.1(5) 2_566 .
O15 Ti6 O29 164.0(5) 2_566 .
O15 Ti6 O32 93.6(4) 2_566 .
O15 Ti6 O33 86.3(5) 2_566 .
O27 Ti6 Cs1 60.7(3) . .
O27 Ti6 Cs2 54.8(3) . .
O27 Ti6 O28 98.5(5) . .
O27 Ti6 O29 93.3(5) . .
O27 Ti6 O32 89.5(4) . .
O27 Ti6 O33 167.5(5) . .
O28 Ti6 Cs1 64.8(3) . .
O28 Ti6 Cs2 49.3(3) . .
O28 Ti6 O29 88.5(5) . .
O28 Ti6 O32 162.8(4) . .
O28 Ti6 O33 91.9(4) . .
O29 Ti6 Cs1 136.9(4) . .
O29 Ti6 Cs2 71.7(4) . .
O29 Ti6 O33 80.0(5) . .
O32 Ti6 Cs1 132.0(3) . .
O32 Ti6 Cs2 128.8(3) . .
O32 Ti6 O29 75.8(5) . .
O32 Ti6 O33 78.6(4) . .
O33 Ti6 Cs1 130.9(3) . .
O33 Ti6 Cs2 131.0(3) . .
Cs6 Ti7 Cs3 58.93(4) . 1_655
O46 Ti7 Cs3 126.7(3) . 1_655
O46 Ti7 Cs6 130.7(3) . .
O46 Ti7 O54 79.4(4) . .
O47 Ti7 Cs3 133.4(3) . 1_655
O47 Ti7 Cs6 138.5(3) . .
O47 Ti7 O46 78.1(4) . .
O47 Ti7 O54 82.0(4) . .
O48 Ti7 Cs3 121.3(3) . 1_655
O48 Ti7 Cs6 62.5(3) . .
O48 Ti7 O46 93.8(4) . .
O48 Ti7 O47 90.5(4) . .
O48 Ti7 O49 98.5(4) . .
O48 Ti7 O51 100.0(5) . .
O48 Ti7 O54 170.7(4) . .
O49 Ti7 Cs3 53.8(3) . 1_655
O49 Ti7 Cs6 64.8(3) . .
O49 Ti7 O46 164.0(4) . .
O49 Ti7 O47 91.4(4) . .
O49 Ti7 O54 87.2(4) . .
O51 Ti7 Cs3 48.7(3) . 1_655
O51 Ti7 Cs6 57.0(3) . .
O51 Ti7 O46 89.8(4) . .
O51 Ti7 O47 164.5(4) . .
O51 Ti7 O49 98.1(5) . .
O51 Ti7 O54 86.3(4) . .
O54 Ti7 Cs3 68.0(3) . 1_655
O54 Ti7 Cs6 126.8(3) . .
Cs3 Ti8 Cs2 118.37(6) 1_655 .
Cs6 Ti8 Cs2 165.94(7) . .
Cs6 Ti8 Cs3 59.19(4) . 1_655
O42 Ti8 Cs2 43.6(3) . .
O42 Ti8 Cs3 76.3(3) . 1_655
O42 Ti8 Cs6 135.3(3) . .
O42 Ti8 O43 78.9(4) . .
O42 Ti8 O44 79.7(4) . .
O43 Ti8 Cs2 56.6(3) . .
O43 Ti8 Cs3 135.1(3) . 1_655
O43 Ti8 Cs6 136.0(3) . .
O44 Ti8 Cs2 43.4(3) . .
O44 Ti8 Cs3 130.8(3) . 1_655
O44 Ti8 Cs6 125.9(3) . .
O44 Ti8 O43 79.3(4) . .
O51 Ti8 Cs2 111.8(3) . .
O51 Ti8 Cs3 51.4(3) . 1_655
O51 Ti8 Cs6 55.0(3) . .
O51 Ti8 O42 95.0(4) . .
O51 Ti8 O43 167.8(4) . .
O51 Ti8 O44 89.3(4) . .
O51 Ti8 O58 96.8(4) . .
O57 Ti8 Cs2 127.8(3) . .
O57 Ti8 Cs3 52.3(3) . 1_655
O57 Ti8 Cs6 63.2(3) . .
O57 Ti8 O42 93.7(4) . .
O57 Ti8 O43 93.3(4) . .
O57 Ti8 O44 170.9(5) . .
O57 Ti8 O51 97.5(4) . .
O57 Ti8 O58 95.4(4) . .
O58 Ti8 Cs2 121.2(3) . .
O58 Ti8 Cs3 119.6(3) . 1_655
O58 Ti8 Cs6 60.7(3) . .
O58 Ti8 O42 164.0(4) . .
O58 Ti8 O43 87.5(4) . .
O58 Ti8 O44 89.6(4) . .
Cs6 Ti9 Cs3 59.24(4) . 2_575
O58 Ti9 Cs3 120.5(3) . 2_575
O58 Ti9 Cs6 61.3(3) . .
O58 Ti9 O59 89.4(4) . .
O58 Ti9 O60 164.5(4) . .
O58 Ti9 O61 92.3(5) . .
O58 Ti9 O65 100.1(5) . .
O58 Ti9 O74 100.5(5) . 2_675
O59 Ti9 Cs3 134.9(3) . 2_575
O59 Ti9 Cs6 135.3(3) . .
O60 Ti9 Cs3 74.7(3) . 2_575
O60 Ti9 Cs6 133.9(3) . .
O60 Ti9 O59 76.5(4) . .
O61 Ti9 Cs3 127.4(3) . 2_575
O61 Ti9 Cs6 131.0(3) . .
O61 Ti9 O59 78.7(4) . .
O61 Ti9 O60 78.8(4) . .
O65 Ti9 Cs3 47.7(3) . 2_575
O65 Ti9 Cs6 59.1(3) . .
O65 Ti9 O59 165.6(4) . .
O65 Ti9 O60 92.7(4) . .
O65 Ti9 O61 90.0(5) . .
O65 Ti9 O74 96.4(5) . 2_675
O74 Ti9 Cs3 52.2(3) 2_675 2_575
O74 Ti9 Cs6 63.9(3) 2_675 .
O74 Ti9 O59 92.4(4) 2_675 .
O74 Ti9 O60 86.7(4) 2_675 .
O74 Ti9 O61 164.4(5) 2_675 .
Cs6 Ti10 Cs3 59.52(4) . 2_575
O49 Ti10 Cs3 55.5(3) 2_675 2_575
O49 Ti10 Cs6 64.7(3) 2_675 .
O49 Ti10 O64 165.8(4) 2_675 .
O49 Ti10 O65 99.5(5) 2_675 .
O49 Ti10 O66 98.4(5) 2_675 .
O49 Ti10 O67 88.4(4) 2_675 .
O49 Ti10 O68 91.7(4) 2_675 .
O64 Ti10 Cs3 127.4(3) . 2_575
O64 Ti10 Cs6 129.4(3) . .
O64 Ti10 O67 80.2(4) . .
O65 Ti10 Cs3 47.4(3) . 2_575
O65 Ti10 Cs6 60.3(3) . .
O65 Ti10 O64 88.8(5) . .
O65 Ti10 O66 100.2(5) . .
O65 Ti10 O67 89.8(4) . .
O65 Ti10 O68 165.0(5) . .
O66 Ti10 Cs3 119.7(4) . 2_575
O66 Ti10 Cs6 60.2(4) . .
O66 Ti10 O64 91.3(5) . .
O66 Ti10 O67 166.8(5) . .
O66 Ti10 O68 87.8(5) . .
O67 Ti10 Cs3 73.5(3) . 2_575
O67 Ti10 Cs6 133.0(3) . .
O68 Ti10 Cs3 137.8(3) . 2_575
O68 Ti10 Cs6 134.3(3) . .
O68 Ti10 O64 78.3(4) . .
O68 Ti10 O67 80.6(4) . .
Cs6 Ti11 Cs3 60.50(4) . 1_655
O55 Ti11 Cs3 68.4(3) . 1_655
O55 Ti11 Cs6 128.7(3) . .
O56 Ti11 Cs3 137.9(3) . 1_655
O56 Ti11 Cs6 134.8(3) . .
O56 Ti11 O55 82.9(4) . .
O57 Ti11 Cs3 55.4(3) . 1_655
O57 Ti11 Cs6 64.8(3) . .
O57 Ti11 O55 83.9(4) . .
O57 Ti11 O56 92.7(5) . .
O57 Ti11 O69 95.5(5) . .
O57 Ti11 O70 163.7(4) . .
O66 Ti11 Cs3 120.4(4) . 1_655
O66 Ti11 Cs6 59.9(4) . .
O66 Ti11 O55 171.0(5) . .
O66 Ti11 O56 88.5(5) . .
O66 Ti11 O57 99.3(5) . .
O66 Ti11 O69 98.5(5) . .
O66 Ti11 O70 94.8(5) . .
O69 Ti11 Cs3 44.8(3) . 1_655
O69 Ti11 Cs6 56.9(3) . .
O69 Ti11 O55 89.5(4) . .
O69 Ti11 O56 168.2(5) . .
O69 Ti11 O70 90.6(4) . .
O70 Ti11 Cs3 123.2(3) . 1_655
O70 Ti11 Cs6 130.5(3) . .
O70 Ti11 O55 81.0(4) . .
O70 Ti11 O56 79.3(4) . .
Cs6 Ti12 Cs3 60.68(5) . 1_655
O48 Ti12 Cs3 121.8(3) 2_675 1_655
O48 Ti12 Cs6 61.3(3) 2_675 .
O48 Ti12 O69 96.4(4) 2_675 .
O48 Ti12 O73 92.7(4) 2_675 .
O48 Ti12 O75 168.0(5) 2_675 .
O48 Ti12 O76 89.2(4) 2_675 .
O69 Ti12 Cs3 46.3(3) . 1_655
O69 Ti12 Cs6 56.1(3) . .
O69 Ti12 O73 89.0(5) . .
O69 Ti12 O75 90.1(4) . .
O69 Ti12 O76 167.8(5) . .
O73 Ti12 Cs3 122.0(3) . 1_655
O73 Ti12 Cs6 129.8(3) . .
O73 Ti12 O75 77.3(4) . .
O74 Ti12 Cs3 56.6(3) . 1_655
O74 Ti12 Cs6 64.1(3) . .
O74 Ti12 O48 100.1(5) . 2_675
O74 Ti12 O69 97.0(5) . .
O74 Ti12 O73 165.1(5) . .
O74 Ti12 O75 89.0(5) . .
O74 Ti12 O76 92.6(5) . .
O75 Ti12 Cs3 69.7(3) . 1_655
O75 Ti12 Cs6 130.4(3) . .
O76 Ti12 Cs3 137.5(3) . 1_655
O76 Ti12 Cs6 135.6(3) . .
O76 Ti12 O73 79.9(4) . .
O76 Ti12 O75 82.6(4) . .
O10 S1 O12 108.8(6) . .
O10 S1 O13 108.3(7) . .
O12 S1 O13 106.1(7) . .
O14 S1 O10 112.3(7) . .
O14 S1 O12 115.3(7) . .
O14 S1 O13 105.5(8) . .
O1 S2 O2 110.0(6) . .
O1 S2 O3 110.1(7) . .
O1 S2 O20 109.3(6) . 2_566
O2 S2 O20 108.9(6) . 2_566
O3 S2 O2 108.7(6) . .
O3 S2 O20 109.8(7) . 2_566
Cs3 S3 Cs2 162.12(15) . .
Cs4 S3 Cs2 122.26(16) . .
Cs4 S3 Cs3 39.92(12) . .
O2BA S3 Cs2 71.4(9) . .
O2BA S3 Cs3 93.9(9) . .
O2BA S3 Cs4 59.1(9) . .
O17 S3 Cs2 104.7(6) . .
O17 S3 Cs3 69.7(6) . .
O17 S3 Cs4 68.5(6) . .
O17 S3 O2BA 108.7(11) . .
O17 S3 O24 104.8(10) . .
O23 S3 Cs2 43.9(10) . .
O23 S3 Cs3 153.9(10) . .
O23 S3 Cs4 166.0(10) . .
O23 S3 O2BA 108.2(13) . .
O23 S3 O17 113.9(11) . .
O23 S3 O24 113.7(13) . .
O24 S3 Cs2 149.1(8) . .
O24 S3 Cs3 44.1(8) . .
O24 S3 Cs4 77.7(8) . .
O24 S3 O2BA 107.3(12) . .
O31 S4 O32 110.0(6) . .
O34 S4 O31 109.2(6) . .
O34 S4 O32 109.6(6) . .
O34 S4 O35 111.4(7) . .
O35 S4 O31 108.3(7) . .
O35 S4 O32 108.4(7) . .
Cs3 S5 Cs2 143.21(10) 1_655 .
Cs3 S5 Cs4 39.31(11) 1_655 1_655
Cs4 S5 Cs2 172.42(15) 1_655 .
O40 S5 Cs2 58.4(5) . .
O40 S5 Cs3 154.8(5) . 1_655
O40 S5 Cs4 121.6(5) . 1_655
O40 S5 O42 108.1(6) . .
O40 S5 O53 110.0(7) . .
O42 S5 Cs2 50.1(4) . .
O42 S5 Cs3 95.9(4) . 1_655
O42 S5 Cs4 128.0(4) . 1_655
O52 S5 Cs2 118.3(5) . .
O52 S5 Cs3 54.2(5) . 1_655
O52 S5 Cs4 69.2(5) . 1_655
O52 S5 O40 108.4(7) . .
O52 S5 O42 110.3(7) . .
O52 S5 O53 110.1(7) . .
O53 S5 Cs2 131.5(5) . .
O53 S5 Cs3 67.0(5) . 1_655
O53 S5 Cs4 40.9(5) . 1_655
O53 S5 O42 110.0(7) . .
O41 S6 Cs2 51.5(5) . .
O41 S6 O45 109.6(6) . .
O41 S6 O46 108.5(6) . .
O44 S6 Cs2 57.4(4) . .
O44 S6 O41 108.9(7) . .
O44 S6 O45 111.0(7) . .
O44 S6 O46 109.1(6) . .
O45 S6 Cs2 125.4(5) . .
O45 S6 O46 109.7(6) . .
O46 S6 Cs2 124.8(4) . .
O61 S7 Cs5 124.3(4) . 2_575
O62 S7 Cs5 51.0(5) . 2_575
O62 S7 O61 108.3(7) . .
O62 S7 O63 112.0(7) . .
O62 S7 O64 109.4(7) . .
O63 S7 Cs5 128.0(5) . 2_575
O63 S7 O61 107.5(7) . .
O64 S7 Cs5 58.5(4) . 2_575
O64 S7 O61 110.2(6) . .
O64 S7 O63 109.5(7) . .
O70 S8 Cs5 117.0(5) . 1_565
O71 S8 Cs5 60.1(5) . 1_565
O71 S8 O70 107.9(7) . .
O71 S8 O72 109.5(7) . .
O71 S8 O73 110.8(7) . .
O72 S8 Cs5 49.9(5) . 1_565
O72 S8 O70 109.1(6) . .
O72 S8 O73 110.3(6) . .
O73 S8 Cs5 133.4(5) . 1_565
O73 S8 O70 109.3(6) . .
S3 O2BA Cs4 98.7(10) . .
S2 O3 Ti1 135.5(7) . .
Ti1 O6 Cs1 87.7(3) . .
Ti2 O6 Cs1 87.4(4) . .
Ti2 O6 Ti1 174.4(6) . .
Ti2 O8 Cs1 87.6(4) . .
Ti5 O8 Cs1 89.8(4) . .
Ti5 O8 Ti2 157.3(6) . .
Ti2 O9 Cs5 138.3(5) . .
S1 O10 Ti2 135.3(7) . .
Cs1 O11 Cs2 77.8(2) . .
Ti2 O11 Cs1 95.8(4) . .
Ti2 O11 Cs2 109.5(4) . .
Ti3 O11 Cs1 97.8(4) . .
Ti3 O11 Cs2 104.3(4) . .
Ti3 O11 Ti2 145.6(6) . .
S1 O14 Ti3 134.0(8) . .
Ti3 O15 Cs1 93.0(4) . .
Ti6 O15 Cs1 94.6(4) 2_566 .
Ti6 O15 Ti3 169.9(7) 2_566 .
Ti3 O16 Cs4 115.4(5) . .
Cs4 O17 Cs3 42.8(2) . .
Ti3 O17 Cs3 133.7(6) . .
Ti3 O17 Cs4 108.8(5) . .
S3 O17 Cs3 88.4(6) . .
S3 O17 Cs4 89.3(6) . .
S3 O17 Ti3 133.8(9) . .
Cs1 O19 Cs2 75.2(2) . .
Ti3 O19 Cs1 85.7(4) . .
Ti3 O19 Cs2 108.6(4) . .
Ti3 O19 Ti4 154.4(7) . .
Ti4 O19 Cs1 85.0(4) . .
Ti4 O19 Cs2 92.0(4) . .
S2 O20 Ti4 136.3(7) 2_566 .
Ti4 O21 Cs2 86.9(4) . .
Cs2 O22 Cs1 86.7(3) . .
Ti1 O22 Cs1 95.4(4) 2_566 .
Ti1 O22 Cs2 103.3(4) 2_566 .
Ti4 O22 Cs1 96.0(4) . .
Ti4 O22 Cs2 109.6(4) . .
Ti4 O22 Ti1 145.7(6) . 2_566
S3 O23 Cs2 118.6(12) . .
S3 O24 Cs3 116.2(10) . .
Ti4 O26 Cs1 92.1(4) 2_566 .
Ti4 O26 Ti5 173.0(8) 2_566 .
Ti5 O26 Cs1 92.4(4) . .
Cs1 O27 Cs2 78.6(2) . .
Ti5 O27 Cs1 92.1(4) . .
Ti5 O27 Cs2 116.3(4) . .
Ti6 O27 Cs1 92.1(4) . .
Ti6 O27 Cs2 100.7(4) . .
Ti6 O27 Ti5 142.8(6) . .
Cs2 O28 Cs1 79.3(2) . .
Ti1 O28 Cs1 87.3(4) 2_566 .
Ti1 O28 Cs2 96.6(4) 2_566 .
Ti1 O28 Ti6 155.1(6) 2_566 .
Ti6 O28 Cs1 87.4(4) . .
Ti6 O28 Cs2 106.3(4) . .
S4 O31 Ti5 135.9(7) . .
S4 O32 Ti6 134.5(7) . .
S5 O40 Cs2 101.2(5) . .
S6 O41 Cs2 107.2(6) . .
Ti8 O42 Cs2 111.2(4) . .
S5 O42 Cs2 109.7(5) . .
S5 O42 Ti8 138.7(6) . .
Ti8 O43 Cs2 94.9(3) . .
Ti8 O44 Cs2 110.4(4) . .
S6 O44 Cs2 100.7(5) . .
S6 O44 Ti8 139.6(7) . .
S6 O45 Cs5 141.0(6) . .
S6 O46 Ti7 136.8(6) . .
Ti7 O48 Cs6 90.5(4) . .
Ti7 O48 Ti12 173.6(6) . 2_675
Ti12 O48 Cs6 91.3(4) 2_675 .
Cs3 O49 Cs6 69.78(19) 1_655 .
Ti7 O49 Cs3 101.5(4) . 1_655
Ti7 O49 Cs6 87.4(3) . .
Ti10 O49 Cs3 99.6(4) 2_675 1_655
Ti10 O49 Cs6 88.1(3) 2_675 .
Ti10 O49 Ti7 155.4(6) 2_675 .
Cs6 O51 Cs3 74.58(19) . 1_655
Ti7 O51 Cs3 107.7(4) . 1_655
Ti7 O51 Cs6 95.9(4) . .
Ti7 O51 Ti8 148.0(6) . .
Ti8 O51 Cs3 103.7(4) . 1_655
Ti8 O51 Cs6 98.1(4) . .
Cs3 O52 Cs4 43.63(18) 1_655 1_655
S5 O52 Cs3 104.2(5) . 1_655
S5 O52 Cs4 90.0(5) . 1_655
Cs4 O53 Cs3 47.0(2) 1_655 1_655
S5 O53 Cs3 90.3(6) . 1_655
S5 O53 Cs4 121.1(7) . 1_655
Ti11 O55 Cs4 119.0(4) . 1_655
Cs3 O57 Cs6 70.95(19) 1_655 .
Ti8 O57 Cs3 103.2(4) . 1_655
Ti8 O57 Cs6 90.2(4) . .
Ti8 O57 Ti11 156.2(6) . .
Ti11 O57 Cs3 98.5(4) . 1_655
Ti11 O57 Cs6 87.6(3) . .
Ti8 O58 Cs6 91.7(4) . .
Ti9 O58 Cs6 92.4(4) . .
Ti9 O58 Ti8 173.5(7) . .
S7 O61 Ti9 136.1(7) . .
S7 O62 Cs5 109.5(6) . 2_575
Ti10 O64 Cs5 110.4(4) . 2_575
S7 O64 Cs5 101.0(5) . 2_575
S7 O64 Ti10 139.0(7) . .
Cs3 O65 Cs6 74.5(2) 2_575 .
Ti9 O65 Cs3 107.8(4) . 2_575
Ti9 O65 Cs6 93.5(4) . .
Ti10 O65 Cs3 108.6(4) . 2_575
Ti10 O65 Cs6 92.3(4) . .
Ti10 O65 Ti9 143.3(6) . .
Ti10 O66 Cs6 92.3(4) . .
Ti11 O66 Cs6 93.1(4) . .
Ti11 O66 Ti10 174.5(7) . .
Ti10 O67 Cs5 113.8(4) . 2_575
Cs3 O69 Cs6 78.7(2) 1_655 .
Ti11 O69 Cs3 109.9(4) . 1_655
Ti11 O69 Cs6 95.0(4) . .
Ti11 O69 Ti12 142.3(6) . .
Ti12 O69 Cs3 107.6(4) . 1_655
Ti12 O69 Cs6 95.9(4) . .
S8 O70 Ti11 135.2(7) . .
S8 O71 Cs5 98.9(5) . 1_565
S8 O72 Cs5 110.0(6) . 1_565
S8 O73 Ti12 134.6(7) . .
Cs3 O74 Cs6 70.92(19) 1_655 .
Ti9 O74 Cs3 102.6(4) 2_675 1_655
Ti9 O74 Cs6 88.5(4) 2_675 .
Ti12 O74 Cs3 97.4(4) . 1_655
Ti12 O74 Cs6 89.1(4) . .
Ti12 O74 Ti9 157.9(6) . 2_675
Ti12 O75 Cs4 118.0(5) . 1_655
Ti1 O78 Cs2 83.8(4) 2_566 .
Br2 Br3 Cs4 152.8(12) . 1_655
Cs5 Br1 Cs5 126.30(14) 2_575 1_565

loop_
_geom_bond_atom_site_label_1
_geom_bond_atom_site_label_2
_geom_bond_distance
_geom_bond_site_symmetry_2
Cs1 O8 3.553(10) .
Cs1 O8 3.553(10) 2_566
Cs1 O11 3.295(10) .
Cs1 O11 3.295(10) 2_566
Cs1 O15 3.419(10) 2_566
Cs1 O15 3.419(10) .
Cs1 O22 3.326(10) 2_566
Cs1 O22 3.326(10) .
Cs1 O26 3.462(12) 2_566
Cs1 O26 3.462(12) .
Cs1 O27 3.470(10) .
Cs1 O27 3.470(10) 2_566
Cs2 O19 3.672(11) .
Cs2 O21 3.692(14) .
Cs2 O22 3.187(10) .
Cs2 O23 3.19(2) .
Cs2 O27 3.587(10) .
Cs2 O28 3.404(10) .
Cs2 O40 3.558(11) .
Cs2 O41 3.155(11) .
Cs2 O42 3.337(10) .
Cs2 O43 3.781(11) .
Cs2 O44 3.302(11) .
Cs2 O78 3.641(13) .
Cs3 Cs4 2.661(7) .
Cs3 S5 3.805(4) 1_455
Cs3 O17 3.684(14) .
Cs3 O24 3.05(2) .
Cs3 O49 3.544(10) 1_455
Cs3 O51 3.394(10) 1_455
Cs3 O52 3.185(11) 1_455
Cs3 O53 3.502(13) 1_455
Cs3 O57 3.427(10) 1_455
Cs3 O65 3.289(10) 2_575
Cs3 O69 3.085(10) 1_455
Cs3 O74 3.426(10) 1_455
Cs4 S3 3.867(9) .
Cs4 O2BA 3.36(2) .
Cs4 O16 3.298(14) .
Cs4 O17 3.598(16) .
Cs4 O25 3.68(2) .
Cs4 O52 3.806(13) 1_455
Cs4 O53 3.114(14) 1_455
Cs4 O55 3.608(12) 1_455
Cs4 O75 3.629(13) 1_455
Cs4 Br3 3.664(17) 1_455
Cs4 Br4 3.01(6) 1_455
Cs5 S7 4.087(4) 2_575
Cs5 S8 4.009(4) 1_545
Cs5 O9 3.298(11) .
Cs5 O45 3.312(12) .
Cs5 O62 3.368(12) 2_575
Cs5 O64 3.548(10) 2_575
Cs5 O67 3.406(12) 2_575
Cs5 O71 3.518(11) 1_545
Cs5 O72 3.262(11) 1_545
Cs5 Br1 3.767(5) 1_545
Cs5 Br1 3.660(5) 2_575
Cs6 O48 3.498(10) 2_675
Cs6 O48 3.498(10) .
Cs6 O51 3.325(9) 2_675
Cs6 O51 3.325(9) .
Cs6 O58 3.504(10) 2_675
Cs6 O58 3.504(10) .
Cs6 O65 3.432(10) .
Cs6 O65 3.432(10) 2_675
Cs6 O66 3.428(11) 2_675
Cs6 O66 3.428(11) .
Cs6 O69 3.327(10) .
Cs6 O69 3.327(10) 2_675
Ti1 Cs2 4.028(3) 2_566
Ti1 O3 2.115(12) .
Ti1 O4 2.209(12) .
Ti1 O6 1.831(10) .
Ti1 O22 1.837(10) 2_566
Ti1 O28 1.800(11) 2_566
Ti1 O78 2.162(13) 2_566
Ti2 O6 1.807(10) .
Ti2 O7 2.117(11) .
Ti2 O8 1.830(10) .
Ti2 O9 2.146(11) .
Ti2 O10 2.110(10) .
Ti2 O11 1.832(11) .
Ti3 O11 1.802(10) .
Ti3 O14 2.217(14) .
Ti3 O15 1.833(10) .
Ti3 O16 2.168(12) .
Ti3 O17 2.022(14) .
Ti3 O19 1.822(12) .
Ti4 O18 2.157(13) .
Ti4 O19 1.851(11) .
Ti4 O20 2.077(12) .
Ti4 O21 2.144(13) .
Ti4 O22 1.824(10) .
Ti4 O26 1.794(11) 2_566
Ti5 O8 1.803(10) .
Ti5 O26 1.822(11) .
Ti5 O27 1.824(11) .
Ti5 O31 2.126(11) .
Ti5 O37 2.126(13) .
Ti5 O38 2.138(10) .
Ti6 O15 1.775(10) 2_566
Ti6 O27 1.817(10) .
Ti6 O28 1.857(11) .
Ti6 O29 2.135(13) .
Ti6 O32 2.120(11) .
Ti6 O33 2.155(12) .
Ti7 Cs3 4.305(3) 1_655
Ti7 O46 2.116(10) .
Ti7 O47 2.108(11) .
Ti7 O48 1.796(10) .
Ti7 O49 1.840(10) .
Ti7 O51 1.810(10) .
Ti7 O54 2.191(10) .
Ti8 Cs3 4.219(3) 1_655
Ti8 O42 2.059(10) .
Ti8 O43 2.154(11) .
Ti8 O44 2.130(12) .
Ti8 O51 1.830(10) .
Ti8 O57 1.800(10) .
Ti8 O58 1.858(10) .
Ti9 Cs3 4.233(3) 2_575
Ti9 O58 1.772(10) .
Ti9 O59 2.145(10) .
Ti9 O60 2.144(11) .
Ti9 O61 2.088(11) .
Ti9 O65 1.842(10) .
Ti9 O74 1.851(11) 2_675
Ti10 Cs3 4.238(3) 2_575
Ti10 O49 1.806(10) 2_675
Ti10 O64 2.117(11) .
Ti10 O65 1.821(11) .
Ti10 O66 1.828(11) .
Ti10 O67 2.174(11) .
Ti10 O68 2.110(12) .
Ti11 Cs3 4.118(3) 1_655
Ti11 O55 2.169(10) .
Ti11 O56 2.131(12) .
Ti11 O57 1.833(10) .
Ti11 O66 1.797(11) .
Ti11 O69 1.872(10) .
Ti11 O70 2.092(11) .
Ti12 Cs3 4.069(3) 1_655
Ti12 O48 1.837(10) 2_675
Ti12 O69 1.881(10) .
Ti12 O73 2.121(12) .
Ti12 O74 1.799(11) .
Ti12 O75 2.141(12) .
Ti12 O76 2.086(11) .
S1 O10 1.451(11) .
S1 O12 1.469(11) .
S1 O13 1.531(16) .
S1 O14 1.430(15) .
S2 O1 1.464(12) .
S2 O2 1.487(11) .
S2 O3 1.464(12) .
S2 O20 1.495(11) 2_566
S3 O2BA 1.47(2) .
S3 O17 1.459(14) .
S3 O23 1.38(2) .
S3 O24 1.47(2) .
S4 O31 1.477(11) .
S4 O32 1.482(12) .
S4 O34 1.457(11) .
S4 O35 1.468(14) .
S5 Cs3 3.805(4) 1_655
S5 Cs4 4.071(8) 1_655
S5 O40 1.455(11) .
S5 O42 1.504(11) .
S5 O52 1.443(12) .
S5 O53 1.468(13) .
S6 O41 1.463(11) .
S6 O44 1.460(12) .
S6 O45 1.472(12) .
S6 O46 1.489(10) .
S7 Cs5 4.087(4) 2_575
S7 O61 1.498(12) .
S7 O62 1.449(13) .
S7 O63 1.469(12) .
S7 O64 1.461(11) .
S8 Cs5 4.009(4) 1_565
S8 O70 1.488(11) .
S8 O71 1.454(12) .
S8 O72 1.467(11) .
S8 O73 1.477(12) .
O15 Ti6 1.775(10) 2_566
O20 S2 1.495(11) 2_566
O22 Ti1 1.837(10) 2_566
O26 Ti4 1.794(11) 2_566
O28 Ti1 1.800(11) 2_566
O48 Ti12 1.837(10) 2_675
O49 Cs3 3.544(10) 1_655
O49 Ti10 1.806(10) 2_675
O51 Cs3 3.394(10) 1_655
O52 Cs3 3.185(11) 1_655
O52 Cs4 3.806(13) 1_655
O53 Cs3 3.502(13) 1_655
O53 Cs4 3.114(14) 1_655
O55 Cs4 3.608(12) 1_655
O57 Cs3 3.427(10) 1_655
O62 Cs5 3.368(12) 2_575
O64 Cs5 3.548(10) 2_575
O65 Cs3 3.289(10) 2_575
O67 Cs5 3.406(12) 2_575
O69 Cs3 3.086(10) 1_655
O71 Cs5 3.518(11) 1_565
O72 Cs5 3.262(11) 1_565
O74 Cs3 3.426(10) 1_655
O74 Ti9 1.851(11) 2_675
O75 Cs4 3.629(13) 1_655
O78 Ti1 2.162(13) 2_566
Br2 Br3 1.284(19) .
Br3 Cs4 3.664(17) 1_655
Br4 Cs4 3.01(6) 1_655
Br1 Cs5 3.767(5) 1_565
Br1 Cs5 3.660(5) 2_575

loop_
_geom_torsion_atom_site_label_1
_geom_torsion_atom_site_label_2
_geom_torsion_atom_site_label_3
_geom_torsion_atom_site_label_4
_geom_torsion
_geom_torsion_site_symmetry_1
_geom_torsion_site_symmetry_4
Cs1 Ti2 O8 Ti5 83.8(16) . .
Cs1 Ti2 O11 Cs2 79.1(3) . .
Cs1 Ti2 O11 Ti3 -112.8(11) . .
Cs1 Ti3 O11 Cs2 -79.3(3) . .
Cs1 Ti3 O11 Ti2 112.2(11) . .
Cs1 Ti3 O15 Ti6 -139(4) . 2_566
Cs1 Ti3 O19 Cs2 72.8(3) . .
Cs1 Ti3 O19 Ti4 -69.0(15) . .
Cs1 Ti4 O19 Cs2 -74.9(2) . .
Cs1 Ti4 O19 Ti3 69.1(15) . .
Cs1 Ti4 O22 Cs2 88.6(4) . .
Cs1 Ti4 O22 Ti1 -108.7(11) . 2_566
Cs1 Ti5 O8 Ti2 -83.3(16) . .
Cs1 Ti5 O27 Cs2 -78.4(3) . .
Cs1 Ti5 O27 Ti6 96.3(10) . .
Cs1 Ti6 O27 Cs2 78.8(3) . .
Cs1 Ti6 O27 Ti5 -96.3(10) . .
Cs1 Ti6 O28 Cs2 -78.1(3) . .
Cs1 Ti6 O28 Ti1 77.9(14) . 2_566
Cs2 Ti1 O6 Cs1 0.2(4) 2_566 .
Cs2 Ti3 O11 Cs1 79.3(3) . .
Cs2 Ti3 O11 Ti2 -168.5(12) . .
Cs2 Ti3 O15 Cs1 -12.1(4) . .
Cs2 Ti3 O15 Ti6 -151(4) . 2_566
Cs2 Ti3 O19 Cs1 -72.8(3) . .
Cs2 Ti3 O19 Ti4 -141.7(18) . .
Cs2 Ti4 O19 Cs1 74.9(2) . .
Cs2 Ti4 O19 Ti3 144.0(17) . .
Cs2 Ti4 O22 Cs1 -88.6(4) . .
Cs2 Ti4 O22 Ti1 162.7(13) . 2_566
Cs2 Ti6 O27 Cs1 -78.8(3) . .
Cs2 Ti6 O27 Ti5 -175.1(12) . .
Cs2 Ti6 O28 Cs1 78.1(3) . .
Cs2 Ti6 O28 Ti1 156.0(17) . 2_566
Cs2 Ti8 O51 Cs3 -109.6(2) . 1_655
Cs2 Ti8 O51 Cs6 174.37(11) . .
Cs2 Ti8 O51 Ti7 59.3(11) . .
Cs2 Ti8 O57 Cs3 99.2(3) . 1_655
Cs2 Ti8 O57 Cs6 169.63(14) . .
Cs2 Ti8 O57 Ti11 -105.8(14) . .
Cs2 Ti8 O58 Cs6 -163.86(10) . .
Cs2 S3 O2BA Cs4 -148.9(8) . .
Cs2 S3 O17 Cs3 162.19(16) . .
Cs2 S3 O17 Cs4 119.3(3) . .
Cs2 S3 O17 Ti3 3.6(13) . .
Cs2 S3 O24 Cs3 -159.9(8) . .
Cs2 S5 O42 Ti8 -171.5(13) . .
Cs2 S5 O52 Cs3 137.2(2) . 1_655
Cs2 S5 O52 Cs4 178.86(18) . 1_655
Cs2 S5 O53 Cs3 -141.8(3) . 1_655
Cs2 S5 O53 Cs4 -179.3(2) . 1_655
Cs2 S6 O44 Ti8 140.1(12) . .
Cs2 S6 O45 Cs5 -71.1(11) . .
Cs2 S6 O46 Ti7 -92.0(8) . .
Cs3 Ti7 O48 Cs6 -3.1(4) 1_655 .
Cs3 Ti7 O49 Cs6 -68.8(2) 1_655 .
Cs3 Ti7 O49 Ti10 -148.4(16) 1_655 2_675
Cs3 Ti7 O51 Cs6 75.7(3) 1_655 .
Cs3 Ti7 O51 Ti8 -168.6(12) 1_655 .
Cs3 Ti8 O51 Cs6 -76.0(3) 1_655 .
Cs3 Ti8 O51 Ti7 168.9(12) 1_655 .
Cs3 Ti8 O57 Cs6 70.5(2) 1_655 .
Cs3 Ti8 O57 Ti11 155.0(17) 1_655 .
Cs3 Ti8 O58 Cs6 5.8(4) 1_655 .
Cs3 Ti9 O58 Cs6 0.2(4) 2_575 .
Cs3 Ti9 O65 Cs6 -74.8(3) 2_575 .
Cs3 Ti9 O65 Ti10 -173.4(12) 2_575 .
Cs3 Ti10 O65 Cs6 74.4(3) 2_575 .
Cs3 Ti10 O65 Ti9 173.3(12) 2_575 .
Cs3 Ti10 O66 Cs6 0.5(4) 2_575 .
Cs3 Ti11 O57 Cs6 -70.3(2) 1_655 .
Cs3 Ti11 O57 Ti8 -155.5(17) 1_655 .
Cs3 Ti11 O66 Cs6 1.5(4) 1_655 .
Cs3 Ti11 O69 Cs6 79.8(4) 1_655 .
Cs3 Ti11 O69 Ti12 -173.8(12) 1_655 .
Cs3 Ti12 O69 Cs6 -80.0(3) 1_655 .
Cs3 Ti12 O69 Ti11 173.9(12) 1_655 .
Cs3 Ti12 O74 Cs6 70.6(2) 1_655 .
Cs3 Ti12 O74 Ti9 154.4(18) 1_655 2_675
Cs3 S3 O2BA Cs4 20.6(6) . .
Cs3 S3 O17 Cs4 -42.85(19) . .
Cs3 S3 O17 Ti3 -158.6(13) . .
Cs3 S3 O23 Cs2 -179.0(10) . .
Cs3 S5 O40 Cs2 -154.6(9) 1_655 .
Cs3 S5 O42 Cs2 164.5(3) 1_655 .
Cs3 S5 O42 Ti8 -7.0(10) 1_655 .
Cs3 S5 O52 Cs4 41.7(3) 1_655 1_655
Cs3 S5 O53 Cs4 -37.5(4) 1_655 1_655
Cs4 S3 O17 Cs3 42.85(19) . .
Cs4 S3 O17 Ti3 -115.8(13) . .
Cs4 S3 O23 Cs2 10(5) . .
Cs4 S3 O24 Cs3 -25.5(7) . .
Cs4 S5 O40 Cs2 171.10(18) 1_655 .
Cs4 S5 O42 Cs2 -170.56(19) 1_655 .
Cs4 S5 O42 Ti8 18.0(13) 1_655 .
Cs4 S5 O52 Cs3 -41.7(3) 1_655 1_655
Cs4 S5 O53 Cs3 37.5(4) 1_655 1_655
Cs5 S7 O61 Ti9 89.4(9) 2_575 .
Cs5 S7 O64 Ti10 -139.9(11) 2_575 .
Cs5 S8 O70 Ti11 135.2(7) 1_565 .
Cs5 S8 O73 Ti12 -130.0(7) 1_565 .
Cs6 Ti7 O49 Cs3 68.8(2) . 1_655
Cs6 Ti7 O49 Ti10 -79.7(14) . 2_675
Cs6 Ti7 O51 Cs3 -75.7(3) . 1_655
Cs6 Ti7 O51 Ti8 115.7(11) . .
Cs6 Ti8 O51 Cs3 76.0(3) . 1_655
Cs6 Ti8 O51 Ti7 -115.1(11) . .
Cs6 Ti8 O57 Cs3 -70.5(2) . 1_655
Cs6 Ti8 O57 Ti11 84.6(15) . .
Cs6 Ti9 O65 Cs3 74.8(3) . 2_575
Cs6 Ti9 O65 Ti10 -98.5(10) . .
Cs6 Ti10 O65 Cs3 -74.4(3) . 2_575
Cs6 Ti10 O65 Ti9 98.9(10) . .
Cs6 Ti11 O57 Cs3 70.3(2) . 1_655
Cs6 Ti11 O57 Ti8 -85.1(15) . .
Cs6 Ti11 O69 Cs3 -79.8(4) . 1_655
Cs6 Ti11 O69 Ti12 106.5(10) . .
Cs6 Ti12 O69 Cs3 80.0(3) . 1_655
Cs6 Ti12 O69 Ti11 -106.1(10) . .
Cs6 Ti12 O74 Cs3 -70.6(2) . 1_655
Cs6 Ti12 O74 Ti9 83.7(16) . 2_675
O1 S2 O3 Ti1 153.9(9) . .
O2 S2 O3 Ti1 -85.6(10) . .
O2BA S3 O17 Cs3 87.2(10) . .
O2BA S3 O17 Cs4 44.4(10) . .
O2BA S3 O17 Ti3 -71.4(15) . .
O2BA S3 O23 Cs2 34.5(16) . .
O2BA S3 O24 Cs3 -77.3(13) . .
O3 Ti1 O6 Cs1 -134.8(3) . .
O4 Ti1 O6 Cs1 146.8(4) . .
O6 Ti2 O8 Cs1 -55.0(4) . .
O6 Ti2 O8 Ti5 28.8(17) . .
O6 Ti2 O11 Cs1 53.0(4) . .
O6 Ti2 O11 Cs2 132.0(4) . .
O6 Ti2 O11 Ti3 -59.8(11) . .
O7 Ti2 O6 Cs1 144.9(3) . .
O7 Ti2 O8 Cs1 -145.6(3) . .
O7 Ti2 O8 Ti5 -61.8(16) . .
O7 Ti2 O11 Cs1 178.8(15) . .
O7 Ti2 O11 Cs2 -102.2(17) . .
O7 Ti2 O11 Ti3 66(2) . .
O8 Ti2 O6 Cs1 54.6(4) . .
O8 Ti2 O11 Cs1 -50.8(4) . .
O8 Ti2 O11 Cs2 28.2(4) . .
O8 Ti2 O11 Ti3 -163.6(10) . .
O8 Ti5 O26 Cs1 -51.4(4) . .
O8 Ti5 O27 Cs1 53.8(4) . .
O8 Ti5 O27 Cs2 -24.6(5) . .
O8 Ti5 O27 Ti6 150.1(10) . .
O9 Ti2 O6 Cs1 -172(2) . .
O9 Ti2 O8 Cs1 134.0(4) . .
O9 Ti2 O8 Ti5 -142.3(17) . .
O9 Ti2 O11 Cs1 -137.0(4) . .
O9 Ti2 O11 Cs2 -58.0(4) . .
O9 Ti2 O11 Ti3 110.2(10) . .
O10 Ti2 O6 Cs1 -137.0(3) . .
O10 Ti2 O8 Cs1 163.2(12) . .
O10 Ti2 O8 Ti5 -113.0(17) . .
O10 Ti2 O11 Cs1 145.8(3) . .
O10 Ti2 O11 Cs2 -135.1(4) . .
O10 Ti2 O11 Ti3 33.1(10) . .
O10 S1 O14 Ti3 21.0(13) . .
O11 Ti2 O6 Cs1 -47.2(4) . .
O11 Ti2 O8 Cs1 45.7(4) . .
O11 Ti2 O8 Ti5 129.5(16) . .
O11 Ti3 O15 Cs1 40.4(4) . .
O11 Ti3 O15 Ti6 -98(4) . 2_566
O11 Ti3 O19 Cs1 -47.5(4) . .
O11 Ti3 O19 Cs2 25.2(5) . .
O11 Ti3 O19 Ti4 -116.5(15) . .
O12 S1 O10 Ti2 148.0(8) . .
O12 S1 O14 Ti3 -104.5(11) . .
O13 S1 O10 Ti2 -97.1(10) . .
O13 S1 O14 Ti3 138.8(11) . .
O14 Ti3 O11 Cs1 -125.8(4) . .
O14 Ti3 O11 Cs2 154.9(4) . .
O14 Ti3 O11 Ti2 -13.6(10) . .
O14 Ti3 O15 Cs1 129.1(4) . .
O14 Ti3 O15 Ti6 -10(4) . 2_566
O14 S1 O10 Ti2 19.0(12) . .
O15 Ti3 O11 Cs1 -42.7(4) . .
O15 Ti3 O11 Cs2 -122.0(4) . .
O15 Ti3 O11 Ti2 69.5(11) . .
O15 Ti3 O19 Cs1 52.6(4) . .
O15 Ti3 O19 Cs2 125.4(4) . .
O15 Ti3 O19 Ti4 -16.3(16) . .
O15 Ti6 O27 Cs1 47.0(4) 2_566 .
O15 Ti6 O27 Cs2 125.8(4) 2_566 .
O15 Ti6 O27 Ti5 -49.3(10) 2_566 .
O15 Ti6 O28 Cs1 -48.5(4) 2_566 .
O15 Ti6 O28 Cs2 -126.6(4) 2_566 .
O15 Ti6 O28 Ti1 29.4(15) 2_566 2_566
O16 Ti3 O11 Cs1 -153.6(18) . .
O16 Ti3 O11 Cs2 127.1(18) . .
O16 Ti3 O11 Ti2 -41(3) . .
O16 Ti3 O15 Cs1 -152.3(4) . .
O16 Ti3 O15 Ti6 69(4) . 2_566
O16 Ti3 O19 Cs1 139.1(3) . .
O16 Ti3 O19 Cs2 -148.2(4) . .
O16 Ti3 O19 Ti4 70.1(16) . .
O17 Ti3 O11 Cs1 151.0(4) . .
O17 Ti3 O11 Cs2 71.7(5) . .
O17 Ti3 O11 Ti2 -96.8(11) . .
O17 Ti3 O15 Cs1 175.6(15) . .
O17 Ti3 O15 Ti6 37(5) . 2_566
O17 Ti3 O19 Cs1 -143.1(4) . .
O17 Ti3 O19 Cs2 -70.3(5) . .
O17 Ti3 O19 Ti4 148.0(15) . .
O17 S3 O2BA Cs4 -49.3(10) . .
O17 S3 O23 Cs2 -86.5(13) . .
O17 S3 O24 Cs3 38.1(12) . .
O18 Ti4 O19 Cs1 -141.5(4) . .
O18 Ti4 O19 Cs2 143.5(4) . .
O18 Ti4 O19 Ti3 -72.4(16) . .
O18 Ti4 O22 Cs1 169.5(19) . .
O18 Ti4 O22 Cs2 -102(2) . .
O18 Ti4 O22 Ti1 61(3) . 2_566
O19 Ti3 O11 Cs1 55.5(4) . .
O19 Ti3 O11 Cs2 -23.8(4) . .
O19 Ti3 O11 Ti2 167.7(10) . .
O19 Ti3 O15 Cs1 -58.2(4) . .
O19 Ti3 O15 Ti6 163(4) . 2_566
O19 Ti4 O22 Cs1 -54.6(4) . .
O19 Ti4 O22 Cs2 34.1(5) . .
O19 Ti4 O22 Ti1 -163.3(10) . 2_566
O20 Ti4 O19 Cs1 165.6(14) . .
O20 Ti4 O19 Cs2 90.6(15) . .
O20 Ti4 O19 Ti3 -125.3(16) . .
O20 Ti4 O22 Cs1 141.7(4) . .
O20 Ti4 O22 Cs2 -129.7(4) . .
O20 Ti4 O22 Ti1 33.0(11) . 2_566
O20 S2 O3 Ti1 33.5(11) 2_566 .
O21 Ti4 O19 Cs1 137.0(4) . .
O21 Ti4 O19 Cs2 62.0(4) . .
O21 Ti4 O19 Ti3 -153.9(16) . .
O21 Ti4 O22 Cs1 -137.7(4) . .
O21 Ti4 O22 Cs2 -49.0(5) . .
O21 Ti4 O22 Ti1 113.6(11) . 2_566
O22 Ti1 O6 Cs1 -45.0(4) 2_566 .
O22 Ti4 O19 Cs1 47.7(4) . .
O22 Ti4 O19 Cs2 -27.3(4) . .
O22 Ti4 O19 Ti3 116.8(15) . .
O23 S3 O2BA Cs4 -173.4(10) . .
O23 S3 O17 Cs3 -152.1(11) . .
O23 S3 O17 Cs4 165.1(11) . .
O23 S3 O17 Ti3 49.3(17) . .
O23 S3 O24 Cs3 163.1(12) . .
O24 S3 O2BA Cs4 63.5(11) . .
O24 S3 O17 Cs3 -27.2(9) . .
O24 S3 O17 Cs4 -70.1(9) . .
O24 S3 O17 Ti3 174.2(13) . .
O24 S3 O23 Cs2 153.5(11) . .
O26 Ti4 O19 Cs1 -54.0(4) 2_566 .
O26 Ti4 O19 Cs2 -129.0(4) 2_566 .
O26 Ti4 O19 Ti3 15.1(16) 2_566 .
O26 Ti4 O22 Cs1 45.0(5) 2_566 .
O26 Ti4 O22 Cs2 133.7(5) 2_566 .
O26 Ti4 O22 Ti1 -63.7(11) 2_566 2_566
O26 Ti5 O8 Cs1 49.5(4) . .
O26 Ti5 O8 Ti2 -33.9(17) . .
O26 Ti5 O27 Cs1 -47.5(4) . .
O26 Ti5 O27 Cs2 -125.9(5) . .
O26 Ti5 O27 Ti6 48.8(11) . .
O27 Ti5 O8 Cs1 -52.0(4) . .
O27 Ti5 O8 Ti2 -135.3(16) . .
O27 Ti5 O26 Cs1 47.7(4) . .
O27 Ti6 O28 Cs1 51.9(4) . .
O27 Ti6 O28 Cs2 -26.2(4) . .
O27 Ti6 O28 Ti1 129.8(14) . 2_566
O28 Ti1 O6 Cs1 55.7(4) 2_566 .
O28 Ti6 O27 Cs1 -54.7(4) . .
O28 Ti6 O27 Cs2 24.1(4) . .
O28 Ti6 O27 Ti5 -151.0(9) . .
O29 Ti6 O27 Cs1 -143.7(4) . .
O29 Ti6 O27 Cs2 -64.9(4) . .
O29 Ti6 O27 Ti5 120.0(10) . .
O29 Ti6 O28 Cs1 145.0(4) . .
O29 Ti6 O28 Cs2 66.9(5) . .
O29 Ti6 O28 Ti1 -137.1(15) . 2_566
O31 Ti5 O8 Cs1 -167.1(17) . .
O31 Ti5 O8 Ti2 110(2) . .
O31 Ti5 O26 Cs1 137.1(4) . .
O31 Ti5 O27 Cs1 -139.1(3) . .
O31 Ti5 O27 Cs2 142.5(4) . .
O31 Ti5 O27 Ti6 -42.8(10) . .
O31 S4 O32 Ti6 34.0(10) . .
O32 Ti6 O27 Cs1 140.5(3) . .
O32 Ti6 O27 Cs2 -140.6(4) . .
O32 Ti6 O27 Ti5 44.3(10) . .
O32 Ti6 O28 Cs1 169.0(13) . .
O32 Ti6 O28 Cs2 90.9(15) . .
O32 Ti6 O28 Ti1 -113.1(17) . 2_566
O32 S4 O31 Ti5 -31.8(11) . .
O33 Ti6 O27 Cs1 159(2) . .
O33 Ti6 O27 Cs2 -122(2) . .
O33 Ti6 O27 Ti5 63(3) . .
O33 Ti6 O28 Cs1 -135.1(3) . .
O33 Ti6 O28 Cs2 146.8(4) . .
O33 Ti6 O28 Ti1 -57.2(15) . 2_566
O34 S4 O31 Ti5 88.5(10) . .
O34 S4 O32 Ti6 -86.1(10) . .
O35 S4 O31 Ti5 -150.1(9) . .
O35 S4 O32 Ti6 152.1(9) . .
O37 Ti5 O8 Cs1 139.0(4) . .
O37 Ti5 O8 Ti2 55.7(17) . .
O37 Ti5 O26 Cs1 -145.4(4) . .
O37 Ti5 O27 Cs1 -170.8(16) . .
O37 Ti5 O27 Cs2 110.8(16) . .
O37 Ti5 O27 Ti6 -75(2) . .
O38 Ti5 O8 Cs1 -142.9(3) . .
O38 Ti5 O8 Ti2 133.8(16) . .
O38 Ti5 O26 Cs1 -179.1(16) . .
O38 Ti5 O27 Cs1 143.8(3) . .
O38 Ti5 O27 Cs2 65.5(4) . .
O38 Ti5 O27 Ti6 -119.9(10) . .
O40 S5 O42 Cs2 -7.8(7) . .
O40 S5 O42 Ti8 -179.3(9) . .
O40 S5 O52 Cs3 -159.4(5) . 1_655
O40 S5 O52 Cs4 -117.7(6) . 1_655
O40 S5 O53 Cs3 153.1(5) . 1_655
O40 S5 O53 Cs4 115.6(7) . 1_655
O41 S6 O44 Cs2 -1.4(7) . .
O41 S6 O44 Ti8 138.7(10) . .
O41 S6 O45 Cs5 -15.0(12) . .
O41 S6 O46 Ti7 -147.5(8) . .
O42 Ti8 O51 Cs3 -68.0(4) . 1_655
O42 Ti8 O51 Cs6 -144.0(4) . .
O42 Ti8 O51 Ti7 100.9(10) . .
O42 Ti8 O57 Cs3 69.4(4) . 1_655
O42 Ti8 O57 Cs6 139.9(3) . .
O42 Ti8 O57 Ti11 -135.5(15) . .
O42 Ti8 O58 Cs6 179.6(16) . .
O42 S5 O40 Cs2 7.0(7) . .
O42 S5 O52 Cs3 82.5(6) . 1_655
O42 S5 O52 Cs4 124.2(5) . 1_655
O42 S5 O53 Cs3 -87.9(5) . 1_655
O42 S5 O53 Cs4 -125.4(7) . 1_655
O43 Ti8 O51 Cs3 -126.8(19) . 1_655
O43 Ti8 O51 Cs6 157.2(19) . .
O43 Ti8 O51 Ti7 42(3) . .
O43 Ti8 O57 Cs3 148.5(4) . 1_655
O43 Ti8 O57 Cs6 -141.1(3) . .
O43 Ti8 O57 Ti11 -56.5(15) . .
O43 Ti8 O58 Cs6 148.2(4) . .
O44 Ti8 O51 Cs3 -147.6(4) . 1_655
O44 Ti8 O51 Cs6 136.3(4) . .
O44 Ti8 O51 Ti7 21.2(10) . .
O44 Ti8 O58 Cs6 -132.5(4) . .
O44 S6 O41 Cs2 1.5(7) . .
O44 S6 O45 Cs5 -135.3(9) . .
O44 S6 O46 Ti7 -29.0(11) . .
O45 S6 O41 Cs2 -120.1(6) . .
O45 S6 O44 Cs2 119.4(6) . .
O45 S6 O44 Ti8 -100.5(11) . .
O45 S6 O46 Ti7 92.8(10) . .
O46 Ti7 O48 Cs6 134.7(3) . .
O46 Ti7 O49 Cs3 -97.7(16) . 1_655
O46 Ti7 O49 Cs6 -166.5(15) . .
O46 Ti7 O49 Ti10 113.9(17) . 2_675
O46 Ti7 O51 Cs3 143.0(4) . 1_655
O46 Ti7 O51 Cs6 -141.3(3) . .
O46 Ti7 O51 Ti8 -25.6(10) . .
O46 S6 O41 Cs2 120.1(5) . .
O46 S6 O44 Cs2 -119.7(5) . .
O46 S6 O44 Ti8 20.4(12) . .
O46 S6 O45 Cs5 104.1(10) . .
O47 Ti7 O48 Cs6 -147.2(3) . .
O47 Ti7 O49 Cs3 -146.5(4) . 1_655
O47 Ti7 O49 Cs6 144.8(3) . .
O47 Ti7 O49 Ti10 65.1(15) . 2_675
O47 Ti7 O51 Cs3 104.5(16) . 1_655
O47 Ti7 O51 Cs6 -179.9(14) . .
O47 Ti7 O51 Ti8 -64(2) . .
O48 Ti7 O49 Cs3 122.8(4) . 1_655
O48 Ti7 O49 Cs6 54.0(4) . .
O48 Ti7 O49 Ti10 -25.6(15) . 2_675
O48 Ti7 O51 Cs3 -123.2(4) . 1_655
O48 Ti7 O51 Cs6 -47.5(4) . .
O48 Ti7 O51 Ti8 68.2(11) . .
O48 Ti12 O69 Cs3 128.9(4) 2_675 1_655
O48 Ti12 O69 Cs6 48.9(4) 2_675 .
O48 Ti12 O69 Ti11 -57.3(10) 2_675 .
O48 Ti12 O74 Cs3 -121.6(4) 2_675 1_655
O48 Ti12 O74 Cs6 -51.0(4) 2_675 .
O48 Ti12 O74 Ti9 32.7(17) 2_675 2_675
O49 Ti7 O48 Cs6 -55.7(4) . .
O49 Ti7 O51 Cs3 -23.0(4) . 1_655
O49 Ti7 O51 Cs6 52.7(4) . .
O49 Ti7 O51 Ti8 168.4(10) . .
O49 Ti10 O65 Cs3 -20.9(5) 2_675 2_575
O49 Ti10 O65 Cs6 53.6(4) 2_675 .
O49 Ti10 O65 Ti9 152.5(10) 2_675 .
O49 Ti10 O66 Cs6 -54.4(4) 2_675 .
O51 Ti7 O48 Cs6 44.2(4) . .
O51 Ti7 O49 Cs3 21.3(4) . 1_655
O51 Ti7 O49 Cs6 -47.5(3) . .
O51 Ti7 O49 Ti10 -127.1(15) . 2_675
O51 Ti8 O57 Cs3 -26.1(4) . 1_655
O51 Ti8 O57 Cs6 44.4(3) . .
O51 Ti8 O57 Ti11 129.0(15) . .
O51 Ti8 O58 Cs6 -43.2(4) . .
O52 S5 O40 Cs2 -112.5(6) . .
O52 S5 O42 Cs2 110.5(6) . .
O52 S5 O42 Ti8 -61.0(12) . .
O52 S5 O53 Cs3 33.8(6) . 1_655
O52 S5 O53 Cs4 -3.7(9) . 1_655
O53 S5 O40 Cs2 127.2(6) . .
O53 S5 O42 Cs2 -127.9(6) . .
O53 S5 O42 Ti8 60.6(12) . .
O53 S5 O52 Cs3 -39.1(7) . 1_655
O53 S5 O52 Cs4 2.6(6) . 1_655
O54 Ti7 O49 Cs3 -64.5(4) . 1_655
O54 Ti7 O49 Cs6 -133.3(3) . .
O54 Ti7 O49 Ti10 147.0(15) . 2_675
O54 Ti7 O51 Cs3 63.6(4) . 1_655
O54 Ti7 O51 Cs6 139.3(3) . .
O54 Ti7 O51 Ti8 -105.0(10) . .
O55 Ti11 O57 Cs3 -67.9(3) . 1_655
O55 Ti11 O57 Cs6 -138.2(3) . .
O55 Ti11 O57 Ti8 136.7(15) . .
O55 Ti11 O69 Cs3 59.0(4) . 1_655
O55 Ti11 O69 Cs6 138.8(4) . .
O55 Ti11 O69 Ti12 -114.8(10) . .
O56 Ti11 O57 Cs3 -150.4(4) . 1_655
O56 Ti11 O57 Cs6 139.2(3) . .
O56 Ti11 O57 Ti8 54.1(15) . .
O56 Ti11 O66 Cs6 -146.1(4) . .
O56 Ti11 O69 Cs3 109(2) . 1_655
O56 Ti11 O69 Cs6 -171(2) . .
O56 Ti11 O69 Ti12 -65(3) . .
O57 Ti8 O51 Cs3 26.4(4) . 1_655
O57 Ti8 O51 Cs6 -49.6(4) . .
O57 Ti8 O51 Ti7 -164.7(10) . .
O57 Ti8 O58 Cs6 55.0(4) . .
O57 Ti11 O66 Cs6 -53.6(4) . .
O57 Ti11 O69 Cs3 -24.8(5) . 1_655
O57 Ti11 O69 Cs6 55.0(4) . .
O57 Ti11 O69 Ti12 161.4(9) . .
O58 Ti8 O51 Cs3 122.8(4) . 1_655
O58 Ti8 O51 Cs6 46.8(4) . .
O58 Ti8 O51 Ti7 -68.3(11) . .
O58 Ti8 O57 Cs3 -123.7(4) . 1_655
O58 Ti8 O57 Cs6 -53.2(4) . .
O58 Ti8 O57 Ti11 31.4(15) . .
O58 Ti9 O65 Cs3 122.4(4) . 2_575
O58 Ti9 O65 Cs6 47.6(4) . .
O58 Ti9 O65 Ti10 -51.0(11) . .
O59 Ti9 O58 Cs6 144.7(4) . .
O59 Ti9 O65 Cs3 -107.2(17) . 2_575
O59 Ti9 O65 Cs6 178.0(16) . .
O59 Ti9 O65 Ti10 79(2) . .
O60 Ti9 O58 Cs6 168.9(17) . .
O60 Ti9 O65 Cs3 -66.4(4) . 2_575
O60 Ti9 O65 Cs6 -141.3(4) . .
O60 Ti9 O65 Ti10 120.2(10) . .
O61 Ti9 O58 Cs6 -136.6(4) . .
O61 Ti9 O65 Cs3 -145.3(4) . 2_575
O61 Ti9 O65 Cs6 139.9(3) . .
O61 Ti9 O65 Ti10 41.4(10) . .
O61 S7 O62 Cs5 -119.8(6) . 2_575
O61 S7 O64 Cs5 118.6(5) . 2_575
O61 S7 O64 Ti10 -21.2(12) . .
O62 S7 O61 Ti9 144.1(9) . .
O62 S7 O64 Cs5 -0.3(7) . 2_575
O62 S7 O64 Ti10 -140.1(10) . .
O63 S7 O61 Ti9 -94.8(10) . .
O63 S7 O62 Cs5 121.9(6) . 2_575
O63 S7 O64 Cs5 -123.3(6) . 2_575
O63 S7 O64 Ti10 96.8(11) . .
O64 Ti10 O65 Cs3 147.6(4) . 2_575
O64 Ti10 O65 Cs6 -137.9(3) . .
O64 Ti10 O65 Ti9 -39.0(10) . .
O64 Ti10 O66 Cs6 135.9(4) . .
O64 S7 O61 Ti9 24.5(11) . .
O64 S7 O62 Cs5 0.3(8) . 2_575
O65 Ti9 O58 Cs6 -46.2(4) . .
O65 Ti10 O66 Cs6 46.9(4) . .
O66 Ti10 O65 Cs3 -121.3(4) . 2_575
O66 Ti10 O65 Cs6 -46.8(4) . .
O66 Ti10 O65 Ti9 52.1(11) . .
O66 Ti11 O57 Cs3 120.7(4) . 1_655
O66 Ti11 O57 Cs6 50.3(4) . .
O66 Ti11 O57 Ti8 -34.8(16) . .
O66 Ti11 O69 Cs3 -125.1(5) . 1_655
O66 Ti11 O69 Cs6 -45.3(4) . .
O66 Ti11 O69 Ti12 61.2(10) . .
O67 Ti10 O65 Cs3 67.5(4) . 2_575
O67 Ti10 O65 Cs6 141.9(3) . .
O67 Ti10 O65 Ti9 -119.2(10) . .
O67 Ti10 O66 Cs6 -174.8(19) . .
O68 Ti10 O65 Cs3 117.1(16) . 2_575
O68 Ti10 O65 Cs6 -168.4(16) . .
O68 Ti10 O65 Ti9 -70(2) . .
O68 Ti10 O66 Cs6 -145.8(4) . .
O69 Ti11 O57 Cs3 21.0(4) . 1_655
O69 Ti11 O57 Cs6 -49.3(4) . .
O69 Ti11 O57 Ti8 -134.4(15) . .
O69 Ti11 O66 Cs6 43.5(4) . .
O69 Ti12 O74 Cs3 -23.9(4) . 1_655
O69 Ti12 O74 Cs6 46.8(4) . .
O69 Ti12 O74 Ti9 130.5(16) . 2_675
O70 Ti11 O57 Cs3 -90.5(15) . 1_655
O70 Ti11 O57 Cs6 -160.8(14) . .
O70 Ti11 O57 Ti8 114.1(18) . .
O70 Ti11 O66 Cs6 134.8(3) . .
O70 Ti11 O69 Cs3 140.0(4) . 1_655
O70 Ti11 O69 Cs6 -140.2(3) . .
O70 Ti11 O69 Ti12 -33.7(10) . .
O70 S8 O71 Cs5 -111.4(5) . 1_565
O70 S8 O72 Cs5 109.6(6) . 1_565
O70 S8 O73 Ti12 43.3(11) . .
O71 S8 O70 Ti11 -159.9(8) . .
O71 S8 O72 Cs5 -8.2(7) . 1_565
O71 S8 O73 Ti12 162.0(8) . .
O72 S8 O70 Ti11 81.3(10) . .
O72 S8 O71 Cs5 7.2(6) . 1_565
O72 S8 O73 Ti12 -76.6(10) . .
O73 Ti12 O69 Cs3 -138.5(4) . 1_655
O73 Ti12 O69 Cs6 141.5(4) . .
O73 Ti12 O69 Ti11 35.3(10) . .
O73 Ti12 O74 Cs3 89.5(17) . 1_655
O73 Ti12 O74 Cs6 160.1(16) . .
O73 Ti12 O74 Ti9 -116(2) . 2_675
O73 S8 O70 Ti11 -39.3(11) . .
O73 S8 O71 Cs5 129.0(5) . 1_565
O73 S8 O72 Cs5 -130.3(6) . 1_565
O74 Ti9 O58 Cs6 52.3(4) 2_675 .
O74 Ti9 O65 Cs3 20.5(5) 2_675 2_575
O74 Ti9 O65 Cs6 -54.4(4) 2_675 .
O74 Ti9 O65 Ti10 -152.9(10) 2_675 .
O74 Ti12 O69 Cs3 27.8(5) . 1_655
O74 Ti12 O69 Cs6 -52.2(4) . .
O74 Ti12 O69 Ti11 -158.3(9) . .
O75 Ti12 O69 Cs3 -61.2(5) . 1_655
O75 Ti12 O69 Cs6 -141.2(4) . .
O75 Ti12 O69 Ti11 112.7(10) . .
O75 Ti12 O74 Cs3 66.2(4) . 1_655
O75 Ti12 O74 Cs6 136.8(4) . .
O75 Ti12 O74 Ti9 -139.4(17) . 2_675
O76 Ti12 O69 Cs3 -114(2) . 1_655
O76 Ti12 O69 Cs6 166(2) . .
O76 Ti12 O69 Ti11 60(3) . .
O76 Ti12 O74 Cs3 148.7(4) . 1_655
O76 Ti12 O74 Cs6 -140.7(3) . .
O76 Ti12 O74 Ti9 -56.9(17) . 2_675
O78 Ti1 O6 Cs1 173.5(15) 2_566 .

loop_
_platon_squeeze_void_nr
_platon_squeeze_void_average_x
_platon_squeeze_void_average_y
_platon_squeeze_void_average_z
_platon_squeeze_void_volume
_platon_squeeze_void_count_electrons
_platon_squeeze_void_content
1 0.000 0.000 0.500 277 93 ' '
